data_1504515
loop_
_publ_author_name
'Maeda, Chihiro'
'Yamaguchi, Shigeru'
'Ikeda, Chusaku'
'Shinokubo, Hiroshi'
'Osuka, Atsuhiro'

_publ_section_title
;
 Dimeric assemblies from 1,2,3-triazole-appended Zn(II) porphyrins with
 control of NH-tautomerism in 1,2,3-triazole.
;
_journal_issue 4
_journal_name_full 'Organic letters'
_journal_page_first 549
_journal_page_last 552
_journal_paper_doi 10.1021/ol7028299
_journal_volume 10
_journal_year 2008
_chemical_formula_sum 'C168 H191 N22 Zn2'
_chemical_formula_weight 2649.22
_chemical_name_systematic
; 
 ? 
;
_space_group_IT_number 1
_symmetry_cell_setting triclinic
_symmetry_Int_Tables_number 1
_symmetry_space_group_name_Hall 'P 1'
_symmetry_space_group_name_H-M 'P 1'
_atom_sites_solution_hydrogens geom
_atom_sites_solution_primary direct
_atom_sites_solution_secondary difmap
_audit_creation_method SHELXL-97
_cell_angle_alpha 78.601(2)
_cell_angle_beta 81.694(2)
_cell_angle_gamma 89.735(2)
_cell_formula_units_Z 1
_cell_length_a 13.1202(13)
_cell_length_b 16.6253(16)
_cell_length_c 17.5706(17)
_cell_measurement_reflns_used 9105
_cell_measurement_temperature 90(2)
_cell_measurement_theta_max 28.18
_cell_measurement_theta_min 2.30
_cell_volume 3716.5(6)
_computing_cell_refinement 'Bruker SMART'
_computing_data_collection 'Bruker SMART'
_computing_data_reduction 'Bruker SAINT'
_computing_molecular_graphics 'Bruker SHELXTL'
_computing_publication_material 'Bruker SHELXTL'
_computing_structure_refinement 'SHELXL-97 (Sheldrick, 1997)'
_computing_structure_solution 'SHELXS-97 (Sheldrick, 1990)'
_diffrn_ambient_temperature 90(2)
_diffrn_detector_area_resol_mean 8.366
_diffrn_measured_fraction_theta_full 0.874
_diffrn_measured_fraction_theta_max 0.874
_diffrn_measurement_device_type 'CCD area detector'
_diffrn_measurement_method 'phi and omega scans'
_diffrn_radiation_monochromator graphite
_diffrn_radiation_source 'fine-focus sealed tube'
_diffrn_radiation_type MoK\a
_diffrn_radiation_wavelength 0.71073
_diffrn_reflns_av_R_equivalents 0.0189
_diffrn_reflns_av_sigmaI/netI 0.0517
_diffrn_reflns_limit_h_max 17
_diffrn_reflns_limit_h_min -17
_diffrn_reflns_limit_k_max 15
_diffrn_reflns_limit_k_min -22
_diffrn_reflns_limit_l_max 22
_diffrn_reflns_limit_l_min -23
_diffrn_reflns_number 22936
_diffrn_reflns_theta_full 28.24
_diffrn_reflns_theta_max 28.24
_diffrn_reflns_theta_min 1.25
_exptl_absorpt_coefficient_mu 0.382
_exptl_absorpt_correction_T_max 0.9275
_exptl_absorpt_correction_T_min 0.8940
_exptl_absorpt_correction_type empirical
_exptl_crystal_colour violet
_exptl_crystal_density_diffrn 1.184
_exptl_crystal_density_method 'not measured'
_exptl_crystal_description prism
_exptl_crystal_F_000 1413
_exptl_crystal_size_max 0.30
_exptl_crystal_size_mid 0.30
_exptl_crystal_size_min 0.20
_refine_diff_density_max 1.179
_refine_diff_density_min -0.596
_refine_diff_density_rms 0.094
_refine_ls_abs_structure_details 'Flack H D (1983), Acta Cryst. A39, 876-881'
_refine_ls_abs_structure_Flack 0.137(14)
_refine_ls_extinction_method none
_refine_ls_goodness_of_fit_ref 1.052
_refine_ls_hydrogen_treatment constr
_refine_ls_matrix_type full
_refine_ls_number_parameters 1718
_refine_ls_number_reflns 18998
_refine_ls_number_restraints 266
_refine_ls_restrained_S_all 1.062
_refine_ls_R_factor_all 0.0807
_refine_ls_R_factor_gt 0.0575
_refine_ls_shift/su_max 0.001
_refine_ls_shift/su_mean 0.000
_refine_ls_structure_factor_coef Fsqd
_refine_ls_weighting_details 'calc w=1/[\s^2^(Fo^2^)+(0.1117P)^2^+1.6045P] where P=(Fo^2^+2Fc^2^)/3'
_refine_ls_weighting_scheme calc
_refine_ls_wR_factor_gt 0.1580
_refine_ls_wR_factor_ref 0.1792
_reflns_number_gt 14632
_reflns_number_total 18998
_reflns_threshold_expression >2sigma(I)
_cod_data_source_file ol7028299-file003.cif
_cod_data_source_block 70925cmaeda
_cod_depositor_comments
;
The following automatic conversions were performed:

'_symmetry_cell_setting' value 'Triclinic' changed to 'triclinic'
according to /home/saulius/struct/CIF-dictionaries/cif_core.dic
dictionary named 'cif_core.dic' version 2.4.1 from 2010-06-29.

Automatic conversion script
Id: cif_fix_values 1715 2011-07-08 13:25:40Z adriana 
;
_cod_database_code 1504515

loop_
_symmetry_equiv_pos_as_xyz
'x, y, z'

loop_
_atom_site_label
_atom_site_type_symbol
_atom_site_fract_x
_atom_site_fract_y
_atom_site_fract_z
_atom_site_U_iso_or_equiv
_atom_site_adp_type
_atom_site_occupancy
_atom_site_symmetry_multiplicity
_atom_site_calc_flag
_atom_site_refinement_flags
C30A C 0.3796(11) 0.1919(7) 0.7638(5) 0.099(4) Uani 1 1 d U
H30A H 0.3532 0.1355 0.7706 0.148 Uiso 1 1 calc R
H30B H 0.4415 0.2004 0.7243 0.148 Uiso 1 1 calc R
H30C H 0.3269 0.2304 0.7465 0.148 Uiso 1 1 calc R
C28A C 0.4913(8) 0.1356(5) 0.8497(7) 0.084(3) Uani 1 1 d U
H28A H 0.5199 0.1372 0.8979 0.126 Uiso 1 1 calc R
H28B H 0.5467 0.1458 0.8048 0.126 Uiso 1 1 calc R
H28C H 0.4594 0.0814 0.8538 0.126 Uiso 1 1 calc R
C29A C 0.3279(7) 0.1874(5) 0.9042(5) 0.066(2) Uani 1 1 d U
H29A H 0.3606 0.1703 0.9514 0.099 Uiso 1 1 calc R
H29B H 0.2826 0.1428 0.8987 0.099 Uiso 1 1 calc R
H29C H 0.2873 0.2363 0.9087 0.099 Uiso 1 1 calc R
C1A C 0.6454(6) 0.5512(6) 0.5265(5) 0.0234(18) Uani 1 1 d .
C2A C 0.6966(7) 0.4770(6) 0.5614(5) 0.028(2) Uani 1 1 d .
H2A H 0.7562 0.4529 0.5386 0.033 Uiso 1 1 calc R
C4A C 0.5573(7) 0.5048(6) 0.6434(5) 0.028(2) Uani 1 1 d .
C5A C 0.4859(7) 0.5019(5) 0.7111(5) 0.026(2) Uani 1 1 d .
C6A C 0.4110(7) 0.5580(6) 0.7236(5) 0.028(2) Uani 1 1 d .
C7A C 0.3433(6) 0.5549(6) 0.7957(5) 0.027(2) Uani 1 1 d .
H7A H 0.3409 0.5137 0.8419 0.033 Uiso 1 1 calc R
C8A C 0.2820(7) 0.6229(6) 0.7859(5) 0.031(2) Uani 1 1 d .
H8A H 0.2293 0.6372 0.8236 0.037 Uiso 1 1 calc R
C9A C 0.3142(7) 0.6682(6) 0.7064(5) 0.028(2) Uani 1 1 d .
C10A C 0.2719(6) 0.7408(5) 0.6733(5) 0.0226(18) Uani 1 1 d .
C11A C 0.3026(6) 0.7896(5) 0.5976(5) 0.026(2) Uani 1 1 d .
C12A C 0.2586(7) 0.8608(6) 0.5642(5) 0.032(2) Uani 1 1 d .
H12A H 0.2018 0.8868 0.5886 0.038 Uiso 1 1 calc R
C13A C 0.3109(7) 0.8881(6) 0.4894(5) 0.034(2) Uani 1 1 d .
H13A H 0.2995 0.9366 0.4531 0.040 Uiso 1 1 calc R
C14A C 0.3857(6) 0.8270(6) 0.4789(5) 0.027(2) Uani 1 1 d .
C15A C 0.4547(7) 0.8322(6) 0.4107(5) 0.026(2) Uani 1 1 d .
C16A C 0.5342(6) 0.7744(6) 0.3989(5) 0.027(2) Uani 1 1 d .
C17A C 0.6103(7) 0.7846(6) 0.3279(5) 0.029(2) Uani 1 1 d .
H17A H 0.6133 0.8266 0.2822 0.034 Uiso 1 1 calc R
C18A C 0.6749(7) 0.7225(6) 0.3405(5) 0.029(2) Uani 1 1 d .
H18A H 0.7343 0.7129 0.3058 0.035 Uiso 1 1 calc R
C19A C 0.6369(6) 0.6717(6) 0.4182(5) 0.026(2) Uani 1 1 d .
C20A C 0.6817(6) 0.6006(5) 0.4515(5) 0.0226(18) Uani 1 1 d .
C21A C 0.4958(6) 0.4311(6) 0.7755(5) 0.026(2) Uani 1 1 d .
C22A C 0.4487(7) 0.3556(5) 0.7771(5) 0.029(2) Uani 1 1 d .
H22A H 0.4069 0.3516 0.7381 0.035 Uiso 1 1 calc R
C23A C 0.4601(7) 0.2861(6) 0.8333(5) 0.032(2) Uani 1 1 d U
C24A C 0.5226(7) 0.2950(6) 0.8925(5) 0.031(2) Uani 1 1 d .
H24A H 0.5324 0.2494 0.9326 0.037 Uiso 1 1 calc R
C25A C 0.5706(7) 0.3747(7) 0.8900(5) 0.036(2) Uani 1 1 d U
C26A C 0.5545(6) 0.4345(6) 0.8342(5) 0.0277(19) Uani 1 1 d .
H26A H 0.5861 0.4860 0.8334 0.033 Uiso 1 1 calc R
C27A C 0.4051(8) 0.2057(6) 0.8372(5) 0.037(2) Uani 1 1 d U
C31A C 0.6350(8) 0.3811(7) 0.9541(6) 0.043(2) Uani 1 1 d U
C32A C 0.6929(9) 0.2960(8) 0.9774(6) 0.095(4) Uani 1 1 d U
H32A H 0.7372 0.3011 1.0167 0.142 Uiso 1 1 calc R
H32B H 0.7349 0.2835 0.9306 0.142 Uiso 1 1 calc R
H32C H 0.6416 0.2517 0.9992 0.142 Uiso 1 1 calc R
C33A C 0.5794(7) 0.4011(8) 1.0182(6) 0.076(3) Uani 1 1 d U
H33D H 0.6245 0.4037 1.0576 0.115 Uiso 1 1 calc R
H33E H 0.5247 0.3595 1.0401 0.115 Uiso 1 1 calc R
H33F H 0.5485 0.4547 1.0036 0.115 Uiso 1 1 calc R
C34A C 0.7291(8) 0.4367(9) 0.9175(6) 0.086(4) Uani 1 1 d U
H34D H 0.7063 0.4910 0.8941 0.128 Uiso 1 1 calc R
H34E H 0.7702 0.4127 0.8768 0.128 Uiso 1 1 calc R
H34F H 0.7710 0.4420 0.9582 0.128 Uiso 1 1 calc R
C35A C 0.1827(6) 0.7730(6) 0.7242(5) 0.025(2) Uani 1 1 d .
C36A C 0.0922(6) 0.7250(6) 0.7503(5) 0.0250(19) Uani 1 1 d .
H36A H 0.0857 0.6743 0.7341 0.030 Uiso 1 1 calc R
C37A C 0.0136(6) 0.7506(6) 0.7985(5) 0.027(2) Uani 1 1 d .
C38A C 0.0246(7) 0.8259(6) 0.8207(6) 0.038(3) Uani 1 1 d .
H38A H -0.0308 0.8440 0.8538 0.046 Uiso 1 1 calc R
C39A C 0.1130(6) 0.8756(6) 0.7966(6) 0.035(2) Uani 1 1 d .
C40A C 0.1916(7) 0.8476(6) 0.7460(5) 0.028(2) Uani 1 1 d .
H40A H 0.2521 0.8807 0.7262 0.034 Uiso 1 1 calc R
C41A C -0.0843(7) 0.6922(6) 0.8294(6) 0.033(2) Uani 1 1 d .
C42A C -0.0495(7) 0.6106(6) 0.8758(6) 0.041(2) Uani 1 1 d .
H42D H -0.1092 0.5731 0.8949 0.062 Uiso 1 1 calc R
H42E H -0.0184 0.6211 0.9205 0.062 Uiso 1 1 calc R
H42F H 0.0013 0.5856 0.8414 0.062 Uiso 1 1 calc R
C43A C -0.1665(7) 0.7287(6) 0.8846(5) 0.036(2) Uani 1 1 d .
H43A H -0.1860 0.7826 0.8574 0.053 Uiso 1 1 calc R
H43B H -0.1382 0.7346 0.9319 0.053 Uiso 1 1 calc R
H43C H -0.2274 0.6920 0.8994 0.053 Uiso 1 1 calc R
C44A C -0.1320(7) 0.6754(6) 0.7600(5) 0.035(2) Uani 1 1 d .
H44D H -0.1921 0.6384 0.7791 0.052 Uiso 1 1 calc R
H44E H -0.0811 0.6497 0.7263 0.052 Uiso 1 1 calc R
H44F H -0.1533 0.7271 0.7298 0.052 Uiso 1 1 calc R
C45A C 0.1272(7) 0.9551(7) 0.8214(7) 0.072(4) Uani 1 1 d D
C46A C 0.0336(9) 0.9843(7) 0.8591(9) 0.076(4) Uani 1 1 d .
H46D H 0.0004 0.9403 0.9007 0.114 Uiso 1 1 calc R
H46E H -0.0130 1.0014 0.8203 0.114 Uiso 1 1 calc R
H46F H 0.0497 1.0312 0.8818 0.114 Uiso 1 1 calc R
C47A C 0.2141(7) 0.9618(6) 0.8585(5) 0.045(2) Uani 1 1 d .
H47A H 0.2144 1.0150 0.8746 0.067 Uiso 1 1 calc R
H47B H 0.2768 0.9576 0.8220 0.067 Uiso 1 1 calc R
H47C H 0.2114 0.9176 0.9049 0.067 Uiso 1 1 calc R
C48A C 0.1444(14) 1.0202(8) 0.7452(8) 0.115(6) Uani 1 1 d D
H48A H 0.0806 1.0265 0.7220 0.173 Uiso 1 1 calc R
H48B H 0.1992 1.0028 0.7082 0.173 Uiso 1 1 calc R
H48C H 0.1644 1.0727 0.7568 0.173 Uiso 1 1 calc R
C49A C 0.4517(7) 0.9017(6) 0.3441(5) 0.030(2) Uani 1 1 d .
C50A C 0.3884(7) 0.8963(5) 0.2857(5) 0.029(2) Uani 1 1 d .
H50A H 0.3456 0.8489 0.2919 0.035 Uiso 1 1 calc R
C51A C 0.3874(8) 0.9590(7) 0.2191(5) 0.042(3) Uani 1 1 d .
C52A C 0.4519(7) 1.0276(6) 0.2121(5) 0.032(2) Uani 1 1 d .
H52A H 0.4517 1.0713 0.1682 0.038 Uiso 1 1 calc R
C53A C 0.5161(8) 1.0342(7) 0.2669(6) 0.045(3) Uani 1 1 d .
C54A C 0.5136(6) 0.9717(6) 0.3323(5) 0.032(2) Uani 1 1 d .
H54A H 0.5560 0.9770 0.3706 0.039 Uiso 1 1 calc R
C55A C 0.3190(9) 0.9508(7) 0.1609(7) 0.051(3) Uani 1 1 d .
C56A C 0.3373(10) 0.8656(7) 0.1333(6) 0.056(3) Uani 1 1 d .
H56A H 0.4109 0.8600 0.1160 0.084 Uiso 1 1 calc R
H56B H 0.2989 0.8638 0.0898 0.084 Uiso 1 1 calc R
H56C H 0.3133 0.8205 0.1772 0.084 Uiso 1 1 calc R
C57A C 0.2013(8) 0.9522(8) 0.2020(8) 0.073(4) Uani 1 1 d .
H57D H 0.1890 0.9077 0.2483 0.110 Uiso 1 1 calc R
H57E H 0.1550 0.9446 0.1648 0.110 Uiso 1 1 calc R
H57F H 0.1882 1.0050 0.2179 0.110 Uiso 1 1 calc R
C58A C 0.3367(12) 1.0163(7) 0.0861(6) 0.074(4) Uani 1 1 d .
H58A H 0.3242 1.0705 0.0991 0.110 Uiso 1 1 calc R
H58B H 0.2895 1.0061 0.0505 0.110 Uiso 1 1 calc R
H58C H 0.4080 1.0144 0.0606 0.110 Uiso 1 1 calc R
C59A C 0.5902(8) 1.1046(6) 0.2585(6) 0.044(2) Uani 1 1 d D
C60A C 0.5948(11) 1.1677(8) 0.1790(7) 0.072(4) Uani 1 1 d .
H60A H 0.6179 1.1402 0.1353 0.108 Uiso 1 1 calc R
H60B H 0.6431 1.2128 0.1780 0.108 Uiso 1 1 calc R
H60C H 0.5261 1.1896 0.1738 0.108 Uiso 1 1 calc R
C61A C 0.5480(9) 1.1577(7) 0.3174(7) 0.060(3) Uani 1 1 d .
H61A H 0.6000 1.1995 0.3184 0.091 Uiso 1 1 calc R
H61B H 0.5315 1.1231 0.3698 0.091 Uiso 1 1 calc R
H61C H 0.4856 1.1846 0.3016 0.091 Uiso 1 1 calc R
C62A C 0.6963(8) 1.0808(8) 0.2650(8) 0.067(3) Uani 1 1 d D
H62A H 0.7206 1.0487 0.2250 0.100 Uiso 1 1 calc R
H62B H 0.6994 1.0475 0.3173 0.100 Uiso 1 1 calc R
H62C H 0.7403 1.1301 0.2571 0.100 Uiso 1 1 calc R
C63A C 0.7767(6) 0.5762(5) 0.4097(4) 0.0228(18) Uani 1 1 d .
C64A C 0.8760(7) 0.6002(7) 0.4078(6) 0.035(2) Uani 1 1 d .
H64A H 0.9005 0.6392 0.4341 0.042 Uiso 1 1 calc R
C1B C 0.4650(6) 0.5611(6) 0.3493(5) 0.0246(19) Uani 1 1 d .
C2B C 0.4194(7) 0.6336(6) 0.3150(5) 0.029(2) Uani 1 1 d .
H2B H 0.3606 0.6582 0.3383 0.034 Uiso 1 1 calc R
C3B C 0.4739(6) 0.6624(6) 0.2429(5) 0.034(2) Uani 1 1 d .
H3B H 0.4614 0.7103 0.2062 0.040 Uiso 1 1 calc R
C4B C 0.5551(6) 0.6040(5) 0.2342(5) 0.0227(18) Uani 1 1 d .
C5B C 0.6257(6) 0.6110(6) 0.1652(5) 0.0249(19) Uani 1 1 d .
C6B C 0.7017(7) 0.5519(5) 0.1527(5) 0.0259(19) Uani 1 1 d .
C7B C 0.7735(7) 0.5569(6) 0.0795(5) 0.035(2) Uani 1 1 d .
H7B H 0.7777 0.5990 0.0338 0.042 Uiso 1 1 calc R
C8B C 0.8304(7) 0.4920(6) 0.0896(4) 0.028(2) Uani 1 1 d .
H8B H 0.8832 0.4782 0.0516 0.033 Uiso 1 1 calc R
C9B C 0.8003(5) 0.4453(5) 0.1670(5) 0.0219(18) Uani 1 1 d .
C10B C 0.8443(6) 0.3702(6) 0.1993(5) 0.026(2) Uani 1 1 d .
C11B C 0.8107(6) 0.3260(5) 0.2757(5) 0.0259(19) Uani 1 1 d .
C12B C 0.8572(7) 0.2476(6) 0.3109(5) 0.030(2) Uani 1 1 d .
H12B H 0.9105 0.2187 0.2861 0.036 Uiso 1 1 calc R
C13B C 0.8085(7) 0.2267(6) 0.3841(5) 0.031(2) Uani 1 1 d .
H13B H 0.8232 0.1807 0.4221 0.038 Uiso 1 1 calc R
C14B C 0.7304(7) 0.2849(5) 0.3960(5) 0.028(2) Uani 1 1 d .
C15B C 0.6582(7) 0.2825(6) 0.4666(5) 0.028(2) Uani 1 1 d .
C16B C 0.5798(7) 0.3353(5) 0.4755(5) 0.0261(19) Uani 1 1 d .
C17B C 0.5030(7) 0.3282(6) 0.5439(5) 0.032(2) Uani 1 1 d .
H17B H 0.4969 0.2855 0.5891 0.039 Uiso 1 1 calc R
C18B C 0.4412(7) 0.3933(6) 0.5321(5) 0.030(2) Uani 1 1 d .
H18B H 0.3843 0.4053 0.5677 0.036 Uiso 1 1 calc R
C19B C 0.4775(6) 0.4407(6) 0.4565(5) 0.0235(19) Uani 1 1 d .
C20B C 0.4334(6) 0.5134(6) 0.4215(5) 0.025(2) Uani 1 1 d .
C21B C 0.6178(7) 0.6834(6) 0.0991(5) 0.028(2) Uani 1 1 d .
C22B C 0.6648(7) 0.7577(6) 0.0976(5) 0.033(2) Uani 1 1 d .
H22B H 0.7060 0.7629 0.1367 0.040 Uiso 1 1 calc R
C23B C 0.6520(7) 0.8261(6) 0.0383(5) 0.031(2) Uani 1 1 d U
C24B C 0.5925(7) 0.8139(7) -0.0157(5) 0.037(2) Uani 1 1 d .
H24B H 0.5846 0.8596 -0.0562 0.045 Uiso 1 1 calc R
C25B C 0.5445(7) 0.7446(6) -0.0175(5) 0.031(2) Uani 1 1 d U
C26B C 0.5569(7) 0.6726(6) 0.0431(5) 0.031(2) Uani 1 1 d .
H26B H 0.5250 0.6211 0.0442 0.037 Uiso 1 1 calc R
C27B C 0.7044(8) 0.9094(7) 0.0371(6) 0.046(2) Uani 1 1 d DU
C28B C 0.6732(9) 0.9818(6) -0.0228(7) 0.116(4) Uani 1 1 d DU
H28D H 0.5995 0.9915 -0.0100 0.174 Uiso 1 1 calc R
H28E H 0.6870 0.9692 -0.0755 0.174 Uiso 1 1 calc R
H28F H 0.7130 1.0310 -0.0213 0.174 Uiso 1 1 calc R
C29B C 0.6883(10) 0.9267(7) 0.1230(5) 0.104(5) Uani 1 1 d DU
H29D H 0.7162 0.8815 0.1582 0.156 Uiso 1 1 calc R
H29E H 0.6145 0.9311 0.1407 0.156 Uiso 1 1 calc R
H29F H 0.7241 0.9781 0.1234 0.156 Uiso 1 1 calc R
C30B C 0.8275(6) 0.8971(6) 0.0151(7) 0.095(4) Uani 1 1 d DU
H30D H 0.8628 0.9509 -0.0012 0.143 Uiso 1 1 calc R
H30E H 0.8396 0.8670 -0.0279 0.143 Uiso 1 1 calc R
H30F H 0.8542 0.8659 0.0611 0.143 Uiso 1 1 calc R
C31B C 0.4725(8) 0.7337(8) -0.0785(6) 0.048(2) Uani 1 1 d U
C32B C 0.5289(8) 0.6644(8) -0.1266(6) 0.078(3) Uani 1 1 d U
H32D H 0.5248 0.6106 -0.0913 0.117 Uiso 1 1 calc R
H32E H 0.6014 0.6806 -0.1452 0.117 Uiso 1 1 calc R
H32F H 0.4938 0.6614 -0.1716 0.117 Uiso 1 1 calc R
C33B C 0.3728(8) 0.7008(8) -0.0443(7) 0.069(3) Uani 1 1 d U
H33A H 0.3768 0.6414 -0.0258 0.104 Uiso 1 1 calc R
H33B H 0.3260 0.7116 -0.0836 0.104 Uiso 1 1 calc R
H33C H 0.3470 0.7266 0.0000 0.104 Uiso 1 1 calc R
C34B C 0.4747(9) 0.8086(8) -0.1413(6) 0.101(4) Uani 1 1 d U
H34A H 0.4557 0.7937 -0.1887 0.152 Uiso 1 1 calc R
H34B H 0.5443 0.8334 -0.1530 0.152 Uiso 1 1 calc R
H34C H 0.4257 0.8480 -0.1235 0.152 Uiso 1 1 calc R
C35B C 0.9293(7) 0.3406(6) 0.1517(5) 0.0257(19) Uani 1 1 d .
C36B C 1.0215(7) 0.3866(6) 0.1275(5) 0.027(2) Uani 1 1 d .
H36B H 1.0290 0.4358 0.1462 0.032 Uiso 1 1 calc R
C37B C 1.1043(7) 0.3622(6) 0.0760(5) 0.028(2) Uani 1 1 d .
C38B C 1.0929(6) 0.2859(5) 0.0549(5) 0.0271(19) Uani 1 1 d .
H38B H 1.1473 0.2671 0.0214 0.033 Uiso 1 1 calc R
C39B C 1.0039(7) 0.2368(6) 0.0817(5) 0.036(2) Uani 1 1 d .
C40B C 0.9205(7) 0.2671(6) 0.1264(6) 0.035(2) Uani 1 1 d .
H40B H 0.8570 0.2368 0.1397 0.042 Uiso 1 1 calc R
C41B C 1.1975(7) 0.4181(6) 0.0461(5) 0.028(2) Uani 1 1 d .
C42B C 1.1653(8) 0.4992(6) 0.0013(6) 0.046(3) Uani 1 1 d .
H42A H 1.1256 0.4893 -0.0393 0.069 Uiso 1 1 calc R
H42B H 1.2267 0.5329 -0.0234 0.069 Uiso 1 1 calc R
H42C H 1.1226 0.5279 0.0375 0.069 Uiso 1 1 calc R
C43B C 1.2486(7) 0.4318(8) 0.1179(6) 0.053(3) Uani 1 1 d .
H43D H 1.1972 0.4522 0.1553 0.079 Uiso 1 1 calc R
H43E H 1.3055 0.4721 0.0996 0.079 Uiso 1 1 calc R
H43F H 1.2750 0.3798 0.1435 0.079 Uiso 1 1 calc R
C44B C 1.2775(6) 0.3816(6) -0.0074(5) 0.032(2) Uani 1 1 d .
H44A H 1.3024 0.3308 0.0219 0.048 Uiso 1 1 calc R
H44B H 1.3353 0.4209 -0.0272 0.048 Uiso 1 1 calc R
H44C H 1.2467 0.3697 -0.0516 0.048 Uiso 1 1 calc R
C45B C 0.9928(7) 0.1482(6) 0.0626(5) 0.0354(19) Uani 1 1 d .
C46B C 1.0901(8) 0.1228(7) 0.0145(6) 0.054(3) Uani 1 1 d .
H46A H 1.1495 0.1273 0.0415 0.081 Uiso 1 1 calc R
H46B H 1.1014 0.1590 -0.0375 0.081 Uiso 1 1 calc R
H46C H 1.0816 0.0660 0.0085 0.081 Uiso 1 1 calc R
C47B C 0.9697(6) 0.0820(5) 0.1393(5) 0.0390(18) Uani 1 1 d .
H47D H 0.9049 0.0943 0.1698 0.058 Uiso 1 1 calc R
H47E H 1.0259 0.0822 0.1704 0.058 Uiso 1 1 calc R
H47F H 0.9637 0.0279 0.1260 0.058 Uiso 1 1 calc R
C48B C 0.8932(10) 0.1506(8) 0.0211(10) 0.101(5) Uani 1 1 d .
H48D H 0.8743 0.0948 0.0170 0.152 Uiso 1 1 calc R
H48E H 0.9073 0.1851 -0.0315 0.152 Uiso 1 1 calc R
H48F H 0.8363 0.1734 0.0521 0.152 Uiso 1 1 calc R
C49B C 0.6664(7) 0.2123(6) 0.5342(5) 0.030(2) Uani 1 1 d .
C50B C 0.7291(7) 0.2193(7) 0.5871(6) 0.041(3) Uani 1 1 d .
H50B H 0.7737 0.2659 0.5797 0.049 Uiso 1 1 calc R
C51B C 0.7267(7) 0.1567(6) 0.6524(5) 0.033(2) Uani 1 1 d .
C52B C 0.6638(9) 0.0874(6) 0.6611(6) 0.044(3) Uani 1 1 d .
H52B H 0.6649 0.0446 0.7056 0.053 Uiso 1 1 calc R
C53B C 0.6001(8) 0.0786(5) 0.6073(5) 0.032(2) Uani 1 1 d .
C54B C 0.6030(8) 0.1440(6) 0.5424(5) 0.038(2) Uani 1 1 d .
H54B H 0.5605 0.1411 0.5035 0.046 Uiso 1 1 calc R
C55B C 0.8003(9) 0.1655(7) 0.7152(6) 0.050(3) Uani 1 1 d .
C56B C 0.7877(10) 0.2466(7) 0.7369(7) 0.063(3) Uani 1 1 d .
H56D H 0.8384 0.2542 0.7708 0.095 Uiso 1 1 calc R
H56E H 0.7181 0.2500 0.7648 0.095 Uiso 1 1 calc R
H56F H 0.7982 0.2896 0.6893 0.095 Uiso 1 1 calc R
C57B C 0.7764(12) 0.0945(8) 0.7875(8) 0.083(5) Uani 1 1 d .
H57A H 0.7942 0.0422 0.7719 0.125 Uiso 1 1 calc R
H57B H 0.7028 0.0936 0.8082 0.125 Uiso 1 1 calc R
H57C H 0.8169 0.1029 0.8281 0.125 Uiso 1 1 calc R
C58B C 0.9052(10) 0.1559(8) 0.6774(8) 0.074(4) Uani 1 1 d .
H58D H 0.9290 0.2068 0.6406 0.110 Uiso 1 1 calc R
H58E H 0.9061 0.1108 0.6489 0.110 Uiso 1 1 calc R
H58F H 0.9510 0.1435 0.7174 0.110 Uiso 1 1 calc R
C59B C 0.5313(9) -0.0008(7) 0.6151(7) 0.057(3) Uani 1 1 d .
C60B C 0.4190(8) 0.0317(8) 0.5965(9) 0.082(4) Uani 1 1 d .
H60D H 0.4256 0.0641 0.5429 0.124 Uiso 1 1 calc R
H60E H 0.3915 0.0660 0.6337 0.124 Uiso 1 1 calc R
H60F H 0.3720 -0.0154 0.6015 0.124 Uiso 1 1 calc R
C61B C 0.5719(13) -0.0438(8) 0.5520(7) 0.079(4) Uani 1 1 d .
H61D H 0.5317 -0.0947 0.5574 0.118 Uiso 1 1 calc R
H61E H 0.6442 -0.0569 0.5555 0.118 Uiso 1 1 calc R
H61F H 0.5669 -0.0085 0.5010 0.118 Uiso 1 1 calc R
C62B C 0.5180(10) -0.0491(8) 0.6962(7) 0.063(3) Uani 1 1 d .
H62D H 0.4665 -0.0932 0.7016 0.094 Uiso 1 1 calc R
H62E H 0.4947 -0.0132 0.7330 0.094 Uiso 1 1 calc R
H62F H 0.5838 -0.0729 0.7077 0.094 Uiso 1 1 calc R
C63B C 0.3351(6) 0.5391(6) 0.4673(5) 0.027(2) Uani 1 1 d .
C64B C 0.2353(7) 0.5157(7) 0.4669(6) 0.037(2) Uani 1 1 d .
H64B H 0.2110 0.4792 0.4378 0.044 Uiso 1 1 calc R
C1S C 0.2503(10) 0.2143(8) 0.2066(7) 0.061(3) Uani 1 1 d .
C2S C 0.1501(12) 0.2162(10) 0.2527(9) 0.099(5) Uani 1 1 d .
H2S1 H 0.1350 0.2728 0.2580 0.149 Uiso 1 1 calc R
H2S2 H 0.1498 0.1817 0.3048 0.149 Uiso 1 1 calc R
H2S3 H 0.0976 0.1956 0.2265 0.149 Uiso 1 1 calc R
C3S C 0.9307(7) 0.5270(6) 0.6331(5) 0.045(3) Uani 1 1 d .
C4S C 0.8813(6) 0.4646(5) 0.7033(4) 0.0436(19) Uani 1 1 d .
H4S1 H 0.8789 0.4107 0.6890 0.065 Uiso 1 1 calc R
H4S2 H 0.8112 0.4811 0.7201 0.065 Uiso 1 1 calc R
H4S3 H 0.9219 0.4617 0.7464 0.065 Uiso 1 1 calc R
C5S C -0.0064(10) 0.3689(8) 0.4728(7) 0.064(3) Uani 1 1 d .
C6S C 0.0325(9) 0.3463(8) 0.3968(6) 0.065(4) Uani 1 1 d .
H6S1 H -0.0155 0.3648 0.3594 0.097 Uiso 1 1 calc R
H6S2 H 0.0384 0.2866 0.4043 0.097 Uiso 1 1 calc R
H6S3 H 0.1003 0.3725 0.3764 0.097 Uiso 1 1 calc R
C7S C 0.8668(11) 0.9001(7) 0.6717(9) 0.070(4) Uani 1 1 d .
C8S C 0.9600(9) 0.8940(9) 0.6168(7) 0.076(4) Uani 1 1 d .
H8S1 H 1.0129 0.8658 0.6455 0.114 Uiso 1 1 calc R
H8S2 H 0.9855 0.9492 0.5902 0.114 Uiso 1 1 calc R
H8S3 H 0.9443 0.8629 0.5778 0.114 Uiso 1 1 calc R
C9S C 0.3703(9) 0.3796(11) 0.2861(7) 0.090(5) Uani 1 1 d .
C10S C 0.4642(8) 0.3746(7) 0.2400(7) 0.055(3) Uani 1 1 d .
H10A H 0.5137 0.3477 0.2730 0.082 Uiso 1 1 calc R
H10B H 0.4901 0.4300 0.2143 0.082 Uiso 1 1 calc R
H10C H 0.4554 0.3427 0.2000 0.082 Uiso 1 1 calc R
C1T C 0.1286(18) 0.1261(19) 0.509(2) 0.361(9) Uani 1 1 d GU
H1T H 0.0668 0.0940 0.5256 0.434 Uiso 1 1 calc R
C2T C 0.153(3) 0.184(2) 0.5507(13) 0.363(9) Uani 1 1 d GU
H2T H 0.1078 0.1920 0.5960 0.435 Uiso 1 1 calc R
C3T C 0.243(3) 0.2314(16) 0.526(2) 0.362(9) Uani 1 1 d GU
H3T H 0.2601 0.2712 0.5549 0.434 Uiso 1 1 calc R
C4T C 0.3095(18) 0.2201(18) 0.460(2) 0.364(9) Uani 1 1 d GU
H4T H 0.3713 0.2523 0.4435 0.437 Uiso 1 1 calc R
C5T C 0.285(3) 0.162(2) 0.4183(13) 0.364(9) Uani 1 1 d GU
H5T H 0.3303 0.1542 0.3731 0.437 Uiso 1 1 calc R
C6T C 0.195(3) 0.1149(15) 0.443(2) 0.363(9) Uani 1 1 d GU
H6T H 0.1780 0.0750 0.4141 0.436 Uiso 1 1 calc R
C11S C 0.1727(11) 0.5903(9) 0.2429(8) 0.091(5) Uani 1 1 d D
C12S C 0.2295(16) 0.6401(12) 0.1716(11) 0.181(10) Uani 1 1 d D
C13S C 0.7464(11) 0.7377(12) 0.5785(10) 0.114(7) Uani 1 1 d D
C14S C 0.6520(10) 0.7362(8) 0.6345(8) 0.072(4) Uani 1 1 d .
H14A H 0.6415 0.6815 0.6683 0.108 Uiso 1 1 calc R
H14B H 0.5933 0.7488 0.6058 0.108 Uiso 1 1 calc R
H14C H 0.6581 0.7772 0.6668 0.108 Uiso 1 1 calc R
C15S C 0.1265(9) 0.7443(8) 0.4026(8) 0.064(4) Uani 1 1 d .
C16S C 0.0861(11) 0.7663(8) 0.4746(9) 0.080(4) Uani 1 1 d .
H16A H 0.1239 0.8146 0.4809 0.120 Uiso 1 1 calc R
H16B H 0.0933 0.7205 0.5180 0.120 Uiso 1 1 calc R
H16C H 0.0130 0.7789 0.4747 0.120 Uiso 1 1 calc R
C17S C 0.6416(7) 0.4507(5) 0.6318(5) 0.029(2) Uani 1 1 d .
H17S H 0.6558 0.4035 0.6686 0.034 Uiso 1 1 calc R
C7T C -0.0552(9) 0.6754(8) 0.1574(7) 0.0619(17) Uani 1 1 d U
H7T H -0.0990 0.6300 0.1834 0.074 Uiso 1 1 calc R
C8T C -0.0328(10) 0.7288(8) 0.1943(8) 0.0638(16) Uani 1 1 d U
H8T H -0.0549 0.7168 0.2493 0.077 Uiso 1 1 calc R
C9T C 0.0194(8) 0.8022(7) 0.1650(7) 0.0660(16) Uani 1 1 d U
H9T H 0.0299 0.8406 0.1969 0.079 Uiso 1 1 calc R
C10T C 0.0559(9) 0.8161(8) 0.0850(7) 0.0671(17) Uani 1 1 d U
H10T H 0.0909 0.8663 0.0599 0.080 Uiso 1 1 calc R
C11T C 0.0409(9) 0.7560(8) 0.0416(7) 0.0656(17) Uani 1 1 d U
H11T H 0.0687 0.7644 -0.0125 0.079 Uiso 1 1 calc R
C12T C -0.0155(9) 0.6828(8) 0.0781(7) 0.0630(17) Uani 1 1 d U
H12T H -0.0259 0.6408 0.0501 0.076 Uiso 1 1 calc R
C13T C 0.7982(5) 0.9252(5) 0.4258(4) 0.085(3) Uiso 1 1 d G
H13T H 0.7298 0.9039 0.4429 0.102 Uiso 1 1 calc R
C14T C 0.8331(5) 0.9900(5) 0.4552(4) 0.088(3) Uiso 1 1 d G
H14T H 0.7886 1.0130 0.4925 0.106 Uiso 1 1 calc R
C15T C 0.9331(6) 1.0211(5) 0.4301(5) 0.102(3) Uiso 1 1 d G
H15T H 0.9570 1.0654 0.4503 0.123 Uiso 1 1 calc R
C16T C 0.9982(5) 0.9874(5) 0.3756(5) 0.093(3) Uiso 1 1 d G
H16T H 1.0665 1.0087 0.3584 0.111 Uiso 1 1 calc R
C17T C 0.9632(6) 0.9226(5) 0.3462(5) 0.145(5) Uiso 1 1 d G
H17T H 1.0077 0.8996 0.3089 0.174 Uiso 1 1 calc R
C18T C 0.8632(6) 0.8915(4) 0.3713(5) 0.087(3) Uiso 1 1 d G
H18T H 0.8394 0.8472 0.3511 0.104 Uiso 1 1 calc R
C19T C 0.0592(15) 0.2956(13) 0.7924(9) 0.148(7) Uani 1 1 d .
H19T H 0.0172 0.2483 0.8162 0.178 Uiso 1 1 calc R
C20T C 0.0764(12) 0.3531(11) 0.8338(8) 0.103(5) Uani 1 1 d .
H20T H 0.0497 0.3463 0.8879 0.123 Uiso 1 1 calc R
C21T C 0.1336(11) 0.4218(10) 0.7954(8) 0.090(4) Uani 1 1 d .
H21T H 0.1511 0.4603 0.8251 0.108 Uiso 1 1 calc R
C22T C 0.1660(11) 0.4371(10) 0.7181(7) 0.103(5) Uani 1 1 d .
H22T H 0.1895 0.4906 0.6914 0.124 Uiso 1 1 calc R
C23T C 0.1646(9) 0.3710(9) 0.6756(7) 0.086(4) Uani 1 1 d .
H23T H 0.2026 0.3726 0.6250 0.103 Uiso 1 1 calc R
C24T C 0.1036(17) 0.3068(13) 0.7152(9) 0.161(8) Uani 1 1 d .
H24T H 0.0902 0.2655 0.6872 0.193 Uiso 1 1 calc R
N1A N 0.5620(5) 0.5679(5) 0.5754(4) 0.0232(16) Uani 1 1 d .
N2A N 0.3935(5) 0.6285(4) 0.6703(4) 0.0199(15) Uani 1 1 d .
N3A N 0.3803(5) 0.7687(5) 0.5445(4) 0.0248(17) Uani 1 1 d .
N4A N 0.5500(5) 0.7071(4) 0.4514(4) 0.0220(15) Uani 1 1 d .
N5A N 0.7799(6) 0.5191(5) 0.3591(4) 0.0325(19) Uani 1 1 d .
N6A N 0.8750(5) 0.5089(5) 0.3308(4) 0.0296(18) Uani 1 1 d .
N7A N 0.9323(6) 0.5566(6) 0.3602(5) 0.041(2) Uani 1 1 d .
H7A1 H 1.0000 0.5598 0.3499 0.049 Uiso 1 1 calc R
N1B N 0.5505(5) 0.5457(4) 0.2982(4) 0.0233(16) Uani 1 1 d .
N2B N 0.7210(6) 0.4844(5) 0.2039(4) 0.0285(18) Uani 1 1 d .
N3B N 0.7330(5) 0.3456(4) 0.3294(4) 0.0235(16) Uani 1 1 d .
N4B N 0.5610(6) 0.4063(5) 0.4227(4) 0.0279(17) Uani 1 1 d .
N5B N 0.3354(4) 0.5920(4) 0.5141(4) 0.0186(14) Uani 1 1 d .
N6B N 0.2392(6) 0.6031(5) 0.5458(4) 0.0321(18) Uani 1 1 d .
N7B N 0.1803(5) 0.5555(5) 0.5162(4) 0.0301(18) Uani 1 1 d .
H7B1 H 0.1128 0.5511 0.5281 0.036 Uiso 1 1 calc R
N1S N 0.3262(8) 0.2129(6) 0.1679(6) 0.068(3) Uani 1 1 d .
N2S N 0.9733(6) 0.5616(7) 0.5822(5) 0.060(3) Uani 1 1 d .
N3S N -0.0372(13) 0.3910(9) 0.5289(7) 0.120(5) Uani 1 1 d .
N4S N 0.7937(11) 0.8975(9) 0.7115(9) 0.117(6) Uani 1 1 d .
N5S N 0.2992(12) 0.3676(15) 0.3284(11) 0.174(8) Uani 1 1 d .
N6S N 0.1421(7) 0.5450(8) 0.2937(6) 0.062(3) Uani 1 1 d D
N7S N 0.8218(11) 0.7234(18) 0.5467(12) 0.264(15) Uani 1 1 d D
N8S N 0.1582(9) 0.7318(9) 0.3466(8) 0.098(4) Uani 1 1 d .
Zn1 Zn 0.45388(4) 0.65687(4) 0.55221(3) 0.0218(2) Uani 1 1 d .
Zn2 Zn 0.66101(4) 0.45821(4) 0.32194(3) 0.0226(2) Uani 1 1 d .

loop_
_atom_site_aniso_label
_atom_site_aniso_U_11
_atom_site_aniso_U_22
_atom_site_aniso_U_33
_atom_site_aniso_U_23
_atom_site_aniso_U_13
_atom_site_aniso_U_12
C30A 0.181(11) 0.083(7) 0.024(4) 0.009(4) -0.014(5) -0.087(7)
C28A 0.099(7) 0.032(4) 0.119(8) -0.008(5) -0.017(6) 0.006(5)
C29A 0.067(5) 0.047(5) 0.078(6) -0.026(4) 0.029(4) -0.020(4)
C1A 0.028(4) 0.026(5) 0.019(4) -0.004(4) -0.009(3) 0.000(4)
C2A 0.027(4) 0.027(5) 0.029(5) -0.008(4) -0.003(4) 0.013(4)
C4A 0.035(5) 0.025(5) 0.023(4) -0.002(4) -0.010(4) -0.003(4)
C5A 0.035(5) 0.023(5) 0.017(4) 0.004(4) -0.005(4) 0.004(4)
C6A 0.035(5) 0.037(5) 0.011(4) -0.002(4) -0.008(4) -0.002(4)
C7A 0.022(4) 0.033(5) 0.022(4) 0.008(4) -0.007(3) 0.005(4)
C8A 0.027(5) 0.030(5) 0.034(5) -0.004(4) -0.001(4) -0.001(4)
C9A 0.040(5) 0.031(5) 0.010(4) 0.000(3) -0.001(3) -0.007(4)
C10A 0.023(4) 0.023(4) 0.023(4) -0.009(4) 0.000(3) 0.004(4)
C11A 0.028(4) 0.029(5) 0.023(4) -0.016(4) 0.006(3) -0.005(4)
C12A 0.032(5) 0.029(5) 0.033(5) -0.006(4) 0.002(4) 0.003(4)
C13A 0.040(5) 0.029(5) 0.028(5) -0.007(4) 0.006(4) 0.010(4)
C14A 0.023(4) 0.036(6) 0.022(5) -0.004(4) -0.002(4) 0.004(4)
C15A 0.036(5) 0.024(5) 0.020(4) -0.002(4) -0.006(4) 0.002(4)
C16A 0.024(4) 0.037(5) 0.020(4) -0.011(4) 0.000(4) 0.004(4)
C17A 0.027(4) 0.035(5) 0.020(4) -0.002(4) 0.005(3) 0.001(4)
C18A 0.028(5) 0.042(6) 0.014(4) -0.001(4) 0.003(3) -0.005(4)
C19A 0.023(4) 0.037(6) 0.019(4) -0.010(4) 0.003(4) -0.004(4)
C20A 0.020(4) 0.026(5) 0.021(4) -0.004(3) 0.000(3) -0.008(3)
C21A 0.020(4) 0.030(5) 0.025(5) -0.002(4) 0.004(3) 0.002(4)
C22A 0.045(5) 0.024(5) 0.014(4) 0.001(4) -0.002(4) 0.001(4)
C23A 0.038(4) 0.032(5) 0.020(4) 0.003(3) -0.002(3) 0.004(4)
C24A 0.036(5) 0.024(4) 0.026(5) 0.008(4) 0.000(4) -0.002(4)
C25A 0.030(4) 0.045(5) 0.028(4) -0.004(4) 0.001(3) -0.007(4)
C26A 0.025(4) 0.031(5) 0.029(5) -0.005(4) -0.010(3) 0.005(3)
C27A 0.050(4) 0.032(4) 0.026(4) -0.002(3) 0.001(3) -0.006(4)
C31A 0.035(4) 0.059(5) 0.029(4) 0.009(4) -0.011(3) -0.002(4)
C32A 0.109(8) 0.107(8) 0.079(7) -0.006(6) -0.068(6) 0.028(7)
C33A 0.052(5) 0.141(9) 0.050(5) -0.045(6) -0.017(4) 0.000(6)
C34A 0.061(6) 0.153(11) 0.035(5) 0.015(5) -0.022(4) -0.064(6)
C35A 0.021(4) 0.030(5) 0.025(5) -0.009(4) 0.001(4) 0.006(4)
C36A 0.026(4) 0.023(5) 0.026(5) -0.008(4) 0.000(4) 0.001(4)
C37A 0.022(4) 0.037(5) 0.020(4) -0.002(4) -0.005(3) -0.012(4)
C38A 0.029(5) 0.051(6) 0.042(5) -0.032(5) 0.006(4) -0.002(4)
C39A 0.015(4) 0.037(6) 0.054(6) -0.024(5) 0.006(4) -0.004(4)
C40A 0.023(4) 0.026(5) 0.035(5) -0.012(4) 0.006(4) 0.001(4)
C41A 0.024(4) 0.037(6) 0.039(5) -0.012(4) 0.003(4) -0.011(4)
C42A 0.033(5) 0.042(6) 0.042(5) 0.011(4) -0.012(4) -0.001(4)
C43A 0.037(5) 0.043(6) 0.024(5) -0.002(4) -0.002(4) 0.007(4)
C44A 0.046(5) 0.033(4) 0.027(4) -0.005(3) -0.012(4) -0.006(4)
C45A 0.023(4) 0.068(7) 0.137(11) -0.074(8) 0.028(5) -0.016(4)
C46A 0.059(6) 0.048(6) 0.145(12) -0.067(7) -0.029(7) 0.012(5)
C47A 0.037(4) 0.055(6) 0.042(4) -0.013(4) 0.003(3) 0.002(4)
C48A 0.148(14) 0.056(8) 0.135(13) -0.043(9) 0.037(11) -0.007(9)
C49A 0.032(5) 0.033(5) 0.024(4) -0.009(4) -0.001(4) 0.012(4)
C50A 0.035(4) 0.022(4) 0.032(5) -0.002(4) -0.015(4) -0.006(4)
C51A 0.054(6) 0.047(6) 0.018(4) 0.005(4) -0.002(4) 0.025(5)
C52A 0.038(5) 0.034(5) 0.020(4) -0.001(4) -0.002(4) -0.004(4)
C53A 0.041(6) 0.060(7) 0.030(5) 0.000(5) -0.003(5) -0.006(5)
C54A 0.028(4) 0.032(5) 0.033(5) 0.003(4) -0.005(4) -0.011(4)
C55A 0.068(7) 0.037(6) 0.047(6) 0.009(5) -0.026(5) -0.004(5)
C56A 0.079(7) 0.054(7) 0.035(5) 0.005(4) -0.026(5) 0.007(6)
C57A 0.049(6) 0.091(9) 0.094(9) -0.029(7) -0.046(6) 0.048(6)
C58A 0.132(12) 0.058(8) 0.028(5) 0.019(5) -0.041(6) 0.006(8)
C59A 0.060(6) 0.033(5) 0.034(5) -0.001(4) 0.002(4) 0.001(4)
C60A 0.090(10) 0.055(8) 0.054(7) 0.028(6) -0.006(7) -0.027(7)
C61A 0.072(7) 0.033(6) 0.068(7) 0.003(5) 0.001(6) -0.002(5)
C62A 0.071(7) 0.050(7) 0.074(7) -0.004(5) -0.001(5) -0.003(6)
C63A 0.035(5) 0.023(4) 0.014(4) -0.006(3) -0.009(3) 0.002(4)
C64A 0.026(4) 0.046(6) 0.036(5) -0.018(5) -0.001(4) -0.003(4)
C1B 0.019(4) 0.028(5) 0.026(5) -0.007(4) 0.003(3) 0.000(4)
C2B 0.025(4) 0.036(5) 0.024(5) -0.005(4) -0.004(4) -0.004(4)
C3B 0.021(4) 0.052(6) 0.030(5) -0.007(4) -0.009(4) 0.019(4)
C4B 0.024(4) 0.024(4) 0.019(4) -0.003(3) 0.000(3) 0.003(3)
C5B 0.024(4) 0.029(5) 0.023(4) -0.007(4) -0.003(3) 0.001(4)
C6B 0.028(4) 0.022(4) 0.026(5) -0.005(4) 0.001(4) 0.004(4)
C7B 0.051(6) 0.042(6) 0.011(4) -0.008(4) 0.003(4) 0.003(5)
C8B 0.033(5) 0.043(6) 0.009(4) -0.007(4) -0.003(3) 0.008(4)
C9B 0.013(3) 0.027(5) 0.028(4) -0.011(4) -0.002(3) 0.003(3)
C10B 0.023(4) 0.034(5) 0.020(4) -0.004(4) 0.001(3) -0.009(4)
C11B 0.020(4) 0.022(4) 0.031(5) 0.008(3) -0.007(3) 0.004(3)
C12B 0.029(5) 0.022(5) 0.035(5) -0.001(4) 0.002(4) 0.009(4)
C13B 0.031(4) 0.025(5) 0.031(5) 0.013(4) -0.006(4) -0.003(4)
C14B 0.040(5) 0.018(4) 0.024(5) 0.000(4) -0.003(4) -0.002(4)
C15B 0.025(4) 0.033(5) 0.022(4) 0.001(4) 0.000(4) -0.001(4)
C16B 0.036(5) 0.022(4) 0.017(4) 0.005(3) -0.006(4) -0.003(4)
C17B 0.039(5) 0.037(6) 0.018(4) 0.004(4) -0.007(4) 0.000(5)
C18B 0.030(5) 0.035(5) 0.024(5) -0.004(4) -0.001(4) 0.006(4)
C19B 0.025(4) 0.029(5) 0.017(4) -0.005(4) -0.007(4) 0.004(4)
C20B 0.026(4) 0.035(5) 0.019(4) -0.014(4) -0.005(3) 0.009(4)
C21B 0.034(5) 0.030(5) 0.019(4) -0.001(4) -0.008(4) 0.007(4)
C22B 0.026(4) 0.042(6) 0.032(5) -0.007(5) -0.007(4) 0.003(4)
C23B 0.029(4) 0.031(5) 0.030(4) -0.003(4) 0.004(3) -0.002(4)
C24B 0.030(5) 0.052(7) 0.023(5) 0.009(4) -0.003(4) 0.008(5)
C25B 0.027(4) 0.041(5) 0.017(4) 0.013(3) -0.009(3) 0.003(4)
C26B 0.034(5) 0.032(5) 0.019(4) 0.007(3) 0.004(3) -0.010(4)
C27B 0.052(4) 0.034(4) 0.044(4) -0.004(4) 0.007(4) 0.001(4)
C28B 0.161(11) 0.052(6) 0.127(9) 0.038(6) -0.068(8) -0.037(7)
C29B 0.163(10) 0.047(5) 0.093(8) -0.030(5) 0.036(7) -0.052(6)
C30B 0.048(5) 0.065(6) 0.173(10) -0.066(7) 0.040(6) -0.031(4)
C31B 0.039(4) 0.068(5) 0.031(4) 0.010(4) -0.017(4) -0.016(4)
C32B 0.055(4) 0.136(7) 0.057(5) -0.048(5) -0.019(4) 0.007(5)
C33B 0.047(5) 0.103(8) 0.062(6) -0.021(6) -0.015(4) -0.005(5)
C34B 0.108(8) 0.106(8) 0.080(7) 0.046(6) -0.067(6) -0.042(7)
C35B 0.030(5) 0.027(5) 0.019(4) -0.001(4) -0.002(4) -0.003(4)
C36B 0.028(5) 0.034(5) 0.020(4) -0.007(4) -0.005(4) -0.002(4)
C37B 0.027(4) 0.028(5) 0.027(5) -0.007(4) 0.001(4) 0.008(4)
C38B 0.019(4) 0.033(5) 0.024(4) 0.001(3) 0.004(3) 0.001(4)
C39B 0.042(5) 0.037(6) 0.028(5) -0.012(4) 0.003(4) -0.003(5)
C40B 0.029(5) 0.037(6) 0.038(5) -0.007(4) -0.002(4) -0.008(4)
C41B 0.029(5) 0.030(5) 0.023(4) -0.001(4) -0.004(4) 0.003(4)
C42B 0.047(6) 0.032(5) 0.052(6) -0.012(4) 0.023(5) -0.009(4)
C43B 0.024(4) 0.081(8) 0.058(6) -0.037(6) 0.009(4) -0.018(5)
C44B 0.019(4) 0.037(5) 0.038(5) -0.010(4) 0.010(3) -0.017(4)
C45B 0.045(5) 0.027(4) 0.032(3) -0.002(3) -0.003(3) -0.003(3)
C46B 0.056(6) 0.038(5) 0.064(6) -0.017(4) 0.012(5) 0.005(4)
C47B 0.041(4) 0.024(4) 0.045(4) 0.003(3) 0.003(3) 0.008(3)
C48B 0.095(9) 0.060(8) 0.189(14) -0.085(9) -0.070(9) 0.012(7)
C49B 0.032(5) 0.031(5) 0.018(4) 0.009(4) 0.004(3) 0.000(4)
C50B 0.038(5) 0.046(6) 0.031(5) 0.003(4) 0.005(4) 0.015(5)
C51B 0.038(5) 0.031(5) 0.033(5) -0.004(4) -0.014(4) 0.001(4)
C52B 0.058(6) 0.034(6) 0.031(5) 0.010(4) 0.002(5) 0.021(5)
C53B 0.049(6) 0.017(4) 0.025(5) 0.002(4) 0.003(4) 0.008(4)
C54B 0.059(6) 0.035(6) 0.019(4) -0.002(4) -0.005(4) 0.012(5)
C55B 0.060(6) 0.059(7) 0.040(6) -0.017(5) -0.025(5) 0.031(5)
C56B 0.079(7) 0.052(7) 0.074(8) -0.028(6) -0.044(6) 0.017(6)
C57B 0.121(11) 0.066(9) 0.083(9) -0.025(7) -0.073(9) 0.024(8)
C58B 0.078(8) 0.068(8) 0.077(8) 0.002(6) -0.042(7) -0.016(6)
C59B 0.068(7) 0.030(5) 0.069(7) 0.012(5) -0.027(6) -0.011(5)
C60B 0.050(6) 0.063(8) 0.123(10) 0.030(7) -0.039(6) -0.035(5)
C61B 0.141(12) 0.041(7) 0.067(8) -0.024(6) -0.037(8) -0.009(8)
C62B 0.065(7) 0.047(7) 0.068(8) 0.007(6) -0.007(6) -0.010(6)
C63B 0.016(4) 0.040(5) 0.025(4) -0.006(4) 0.001(3) 0.003(4)
C64B 0.037(5) 0.045(6) 0.036(5) -0.021(5) -0.011(4) 0.004(5)
C1S 0.059(7) 0.070(8) 0.056(6) -0.027(6) 0.004(5) -0.009(6)
C2S 0.107(11) 0.100(12) 0.086(10) -0.031(9) 0.018(9) 0.022(10)
C3S 0.035(4) 0.052(6) 0.058(6) -0.036(5) -0.007(4) 0.003(4)
C4S 0.046(4) 0.053(5) 0.035(4) -0.016(4) -0.006(3) -0.007(4)
C5S 0.067(8) 0.066(8) 0.059(7) -0.007(6) -0.022(6) -0.001(6)
C6S 0.059(7) 0.090(10) 0.058(7) -0.041(7) -0.012(6) 0.003(7)
C7S 0.071(8) 0.038(6) 0.100(10) 0.004(6) -0.039(8) 0.026(6)
C8S 0.054(6) 0.105(11) 0.056(7) 0.021(6) -0.014(5) -0.008(7)
C9S 0.058(7) 0.175(15) 0.044(5) -0.058(7) 0.017(5) -0.042(8)
C10S 0.053(6) 0.050(7) 0.065(7) -0.014(6) -0.019(5) 0.014(6)
C1T 0.361(9) 0.361(9) 0.361(9) -0.072(3) -0.053(2) 0.009(2)
C2T 0.362(9) 0.362(9) 0.363(9) -0.071(3) -0.053(2) 0.009(2)
C3T 0.362(9) 0.362(9) 0.362(9) -0.072(3) -0.052(2) 0.009(2)
C4T 0.364(9) 0.363(9) 0.364(9) -0.072(3) -0.054(2) 0.009(2)
C5T 0.364(9) 0.364(9) 0.365(9) -0.071(3) -0.054(2) 0.009(2)
C6T 0.362(9) 0.363(9) 0.364(9) -0.071(3) -0.054(2) 0.009(2)
C11S 0.067(8) 0.090(10) 0.117(12) 0.004(9) -0.047(9) 0.002(7)
C12S 0.149(16) 0.107(14) 0.24(2) 0.071(13) -0.015(15) -0.059(12)
C13S 0.104(12) 0.145(15) 0.145(14) -0.100(13) -0.087(11) 0.026(11)
C14S 0.086(9) 0.053(8) 0.095(10) -0.029(7) -0.052(8) -0.013(7)
C15S 0.051(6) 0.061(8) 0.097(9) -0.053(7) -0.016(6) 0.023(6)
C16S 0.079(9) 0.045(7) 0.119(11) -0.014(7) -0.030(8) -0.005(7)
C17S 0.049(5) 0.012(4) 0.023(4) 0.001(3) -0.005(4) -0.001(4)
C7T 0.058(2) 0.065(2) 0.061(2) -0.0085(19) -0.0101(19) 0.0013(19)
C8T 0.061(2) 0.066(2) 0.063(2) -0.0077(19) -0.0122(19) -0.0012(19)
C9T 0.065(2) 0.068(2) 0.065(2) -0.0112(19) -0.0126(19) -0.0030(19)
C10T 0.066(2) 0.069(2) 0.067(2) -0.0117(19) -0.0111(19) -0.003(2)
C11T 0.064(2) 0.067(2) 0.065(2) -0.0113(19) -0.0098(19) -0.001(2)
C12T 0.062(2) 0.064(2) 0.062(2) -0.0108(19) -0.0097(19) 0.0020(19)
C19T 0.172(13) 0.186(16) 0.072(8) 0.041(8) -0.061(8) -0.113(12)
C20T 0.095(8) 0.155(12) 0.054(6) 0.010(7) -0.039(5) -0.046(8)
C21T 0.090(7) 0.111(10) 0.068(6) 0.002(6) -0.032(6) -0.044(7)
C22T 0.107(8) 0.130(10) 0.054(5) 0.048(6) -0.045(5) -0.069(7)
C23T 0.084(8) 0.123(11) 0.044(5) -0.012(6) 0.006(5) -0.061(8)
C24T 0.25(2) 0.159(15) 0.070(8) -0.012(9) -0.035(10) -0.122(15)
N1A 0.027(4) 0.025(4) 0.015(4) -0.001(3) -0.001(3) -0.001(3)
N2A 0.023(3) 0.019(4) 0.018(3) -0.005(3) 0.000(3) 0.007(3)
N3A 0.026(4) 0.026(4) 0.021(4) -0.008(3) 0.008(3) -0.007(3)
N4A 0.018(3) 0.029(4) 0.020(4) -0.006(3) -0.003(3) -0.003(3)
N5A 0.040(4) 0.039(5) 0.019(4) -0.006(3) -0.005(3) 0.004(4)
N6A 0.017(3) 0.045(5) 0.025(4) -0.008(4) 0.004(3) 0.006(3)
N7A 0.028(4) 0.070(6) 0.031(5) -0.021(4) -0.006(4) -0.005(4)
N1B 0.023(4) 0.024(4) 0.024(4) -0.009(3) -0.003(3) 0.006(3)
N2B 0.031(4) 0.038(5) 0.017(4) -0.004(3) -0.006(3) 0.000(4)
N3B 0.028(4) 0.022(4) 0.019(4) 0.003(3) -0.006(3) 0.006(3)
N4B 0.033(4) 0.030(4) 0.019(4) -0.002(3) -0.004(3) 0.008(3)
N5B 0.012(3) 0.020(4) 0.024(4) -0.004(3) -0.001(3) 0.001(3)
N6B 0.031(4) 0.035(5) 0.033(4) -0.012(4) -0.008(3) 0.003(4)
N7B 0.017(3) 0.035(4) 0.041(5) -0.014(4) -0.005(3) 0.008(3)
N1S 0.063(6) 0.054(6) 0.080(7) -0.001(5) -0.007(5) 0.010(5)
N2S 0.027(4) 0.113(9) 0.032(5) -0.008(5) 0.012(4) 0.002(5)
N3S 0.186(13) 0.119(11) 0.079(8) -0.058(8) -0.054(8) 0.074(10)
N4S 0.080(9) 0.092(10) 0.165(14) -0.001(9) -0.009(9) 0.053(8)
N5S 0.086(9) 0.32(2) 0.159(15) -0.153(16) -0.020(10) -0.018(13)
N6S 0.034(5) 0.099(8) 0.047(6) -0.006(6) -0.001(4) -0.014(5)
N7S 0.073(9) 0.58(4) 0.229(18) -0.34(3) 0.036(10) -0.061(14)
N8S 0.074(6) 0.114(10) 0.123(10) -0.067(9) -0.007(7) 0.022(7)
Zn1 0.0238(5) 0.0248(5) 0.0161(5) -0.0030(4) -0.0021(4) 0.0012(4)
Zn2 0.0256(5) 0.0240(5) 0.0177(5) -0.0039(4) -0.0019(4) 0.0021(4)

loop_
_atom_type_symbol
_atom_type_description
_atom_type_scat_dispersion_real
_atom_type_scat_dispersion_imag
_atom_type_scat_source
C C 0.0033 0.0016 'International Tables Vol C Tables 4.2.6.8 and 6.1.1.4'
H H 0.0000 0.0000 'International Tables Vol C Tables 4.2.6.8 and 6.1.1.4'
N N 0.0061 0.0033 'International Tables Vol C Tables 4.2.6.8 and 6.1.1.4'
Zn Zn 0.2839 1.4301 'International Tables Vol C Tables 4.2.6.8 and 6.1.1.4'

loop_
_geom_angle_atom_site_label_1
_geom_angle_atom_site_label_2
_geom_angle_atom_site_label_3
_geom_angle
C27A C30A H30A 109.5
C27A C30A H30B 109.5
H30A C30A H30B 109.5
C27A C30A H30C 109.5
H30A C30A H30C 109.5
H30B C30A H30C 109.5
C27A C28A H28A 109.5
C27A C28A H28B 109.5
H28A C28A H28B 109.5
C27A C28A H28C 109.5
H28A C28A H28C 109.5
H28B C28A H28C 109.5
C27A C29A H29A 109.5
C27A C29A H29B 109.5
H29A C29A H29B 109.5
C27A C29A H29C 109.5
H29A C29A H29C 109.5
H29B C29A H29C 109.5
N1A C1A C20A 124.6(8)
N1A C1A C2A 111.5(7)
C20A C1A C2A 123.9(8)
C17S C2A C1A 105.4(7)
C17S C2A H2A 127.3
C1A C2A H2A 127.3
C5A C4A N1A 123.9(8)
C5A C4A C17S 127.5(8)
N1A C4A C17S 108.5(7)
C6A C5A C4A 126.8(8)
C6A C5A C21A 118.4(7)
C4A C5A C21A 114.8(8)
C5A C6A N2A 125.5(7)
C5A C6A C7A 124.8(8)
N2A C6A C7A 109.6(7)
C8A C7A C6A 107.5(8)
C8A C7A H7A 126.3
C6A C7A H7A 126.3
C7A C8A C9A 106.4(8)
C7A C8A H8A 126.8
C9A C8A H8A 126.8
N2A C9A C10A 125.8(8)
N2A C9A C8A 109.5(8)
C10A C9A C8A 124.7(8)
C9A C10A C11A 127.3(7)
C9A C10A C35A 116.6(8)
C11A C10A C35A 116.1(8)
N3A C11A C12A 109.6(8)
N3A C11A C10A 123.3(8)
C12A C11A C10A 127.1(8)
C11A C12A C13A 108.5(8)
C11A C12A H12A 125.7
C13A C12A H12A 125.7
C12A C13A C14A 104.6(8)
C12A C13A H13A 127.7
C14A C13A H13A 127.7
N3A C14A C15A 127.1(8)
N3A C14A C13A 110.3(7)
C15A C14A C13A 122.6(9)
C14A C15A C16A 124.5(8)
C14A C15A C49A 120.3(8)
C16A C15A C49A 115.2(7)
N4A C16A C15A 124.8(7)
N4A C16A C17A 112.0(7)
C15A C16A C17A 123.1(8)
C18A C17A C16A 105.8(8)
C18A C17A H17A 127.1
C16A C17A H17A 127.1
C17A C18A C19A 107.3(8)
C17A C18A H18A 126.4
C19A C18A H18A 126.4
C20A C19A N4A 126.2(8)
C20A C19A C18A 124.8(8)
N4A C19A C18A 109.0(8)
C19A C20A C1A 125.1(8)
C19A C20A C63A 118.1(8)
C1A C20A C63A 116.7(8)
C26A C21A C22A 116.7(9)
C26A C21A C5A 122.9(9)
C22A C21A C5A 120.4(8)
C23A C22A C21A 122.9(9)
C23A C22A H22A 118.6
C21A C22A H22A 118.6
C22A C23A C24A 116.9(9)
C22A C23A C27A 122.7(9)
C24A C23A C27A 120.2(8)
C23A C24A C25A 119.3(9)
C23A C24A H24A 120.3
C25A C24A H24A 120.3
C26A C25A C24A 117.7(9)
C26A C25A C31A 125.0(10)
C24A C25A C31A 117.3(9)
C25A C26A C21A 126.5(10)
C25A C26A H26A 116.7
C21A C26A H26A 116.7
C29A C27A C30A 117.8(9)
C29A C27A C23A 111.3(7)
C30A C27A C23A 115.4(8)
C29A C27A C28A 106.4(8)
C30A C27A C28A 98.0(9)
C23A C27A C28A 105.8(8)
C33A C31A C25A 113.0(8)
C33A C31A C34A 115.4(11)
C25A C31A C34A 108.4(8)
C33A C31A C32A 110.6(9)
C25A C31A C32A 109.5(9)
C34A C31A C32A 98.9(9)
C31A C32A H32A 109.5
C31A C32A H32B 109.5
H32A C32A H32B 109.5
C31A C32A H32C 109.5
H32A C32A H32C 109.5
H32B C32A H32C 109.5
C31A C33A H33D 109.5
C31A C33A H33E 109.5
H33D C33A H33E 109.5
C31A C33A H33F 109.5
H33D C33A H33F 109.5
H33E C33A H33F 109.5
C31A C34A H34D 109.5
C31A C34A H34E 109.5
H34D C34A H34E 109.5
C31A C34A H34F 109.5
H34D C34A H34F 109.5
H34E C34A H34F 109.5
C40A C35A C36A 120.0(7)
C40A C35A C10A 120.6(8)
C36A C35A C10A 119.4(8)
C37A C36A C35A 120.5(8)
C37A C36A H36A 119.8
C35A C36A H36A 119.8
C36A C37A C38A 118.6(8)
C36A C37A C41A 118.4(8)
C38A C37A C41A 123.0(8)
C39A C38A C37A 123.0(8)
C39A C38A H38A 118.5
C37A C38A H38A 118.5
C38A C39A C40A 116.6(8)
C38A C39A C45A 123.8(7)
C40A C39A C45A 119.7(8)
C35A C40A C39A 121.2(8)
C35A C40A H40A 119.4
C39A C40A H40A 119.4
C44A C41A C42A 109.1(8)
C44A C41A C43A 109.2(8)
C42A C41A C43A 108.2(8)
C44A C41A C37A 109.4(8)
C42A C41A C37A 108.2(7)
C43A C41A C37A 112.6(8)
C41A C42A H42D 109.5
C41A C42A H42E 109.5
H42D C42A H42E 109.5
C41A C42A H42F 109.5
H42D C42A H42F 109.5
H42E C42A H42F 109.5
C41A C43A H43A 109.5
C41A C43A H43B 109.5
H43A C43A H43B 109.5
C41A C43A H43C 109.5
H43A C43A H43C 109.5
H43B C43A H43C 109.5
C41A C44A H44D 109.5
C41A C44A H44E 109.5
H44D C44A H44E 109.5
C41A C44A H44F 109.5
H44D C44A H44F 109.5
H44E C44A H44F 109.5
C47A C45A C46A 114.6(9)
C47A C45A C39A 116.0(9)
C46A C45A C39A 113.3(8)
C47A C45A C48A 105.6(10)
C46A C45A C48A 99.7(11)
C39A C45A C48A 105.5(10)
C45A C46A H46D 109.5
C45A C46A H46E 109.5
H46D C46A H46E 109.5
C45A C46A H46F 109.5
H46D C46A H46F 109.5
H46E C46A H46F 109.5
C45A C47A H47A 109.5
C45A C47A H47B 109.5
H47A C47A H47B 109.5
C45A C47A H47C 109.5
H47A C47A H47C 109.5
H47B C47A H47C 109.5
C45A C48A H48A 109.5
C45A C48A H48B 109.5
H48A C48A H48B 109.5
C45A C48A H48C 109.5
H48A C48A H48C 109.5
H48B C48A H48C 109.5
C54A C49A C50A 117.0(9)
C54A C49A C15A 122.7(9)
C50A C49A C15A 120.2(9)
C51A C50A C49A 122.1(9)
C51A C50A H50A 118.9
C49A C50A H50A 118.9
C52A C51A C50A 117.1(9)
C52A C51A C55A 123.1(9)
C50A C51A C55A 119.9(10)
C53A C52A C51A 122.4(9)
C53A C52A H52A 118.8
C51A C52A H52A 118.8
C54A C53A C52A 118.7(10)
C54A C53A C59A 117.8(9)
C52A C53A C59A 123.5(10)
C53A C54A C49A 122.7(9)
C53A C54A H54A 118.7
C49A C54A H54A 118.7
C51A C55A C58A 114.5(10)
C51A C55A C56A 110.0(9)
C58A C55A C56A 105.5(9)
C51A C55A C57A 108.5(9)
C58A C55A C57A 109.7(10)
C56A C55A C57A 108.5(9)
C55A C56A H56A 109.5
C55A C56A H56B 109.5
H56A C56A H56B 109.5
C55A C56A H56C 109.5
H56A C56A H56C 109.5
H56B C56A H56C 109.5
C55A C57A H57D 109.5
C55A C57A H57E 109.5
H57D C57A H57E 109.5
C55A C57A H57F 109.5
H57D C57A H57F 109.5
H57E C57A H57F 109.5
C55A C58A H58A 109.5
C55A C58A H58B 109.5
H58A C58A H58B 109.5
C55A C58A H58C 109.5
H58A C58A H58C 109.5
H58B C58A H58C 109.5
C62A C59A C53A 114.4(10)
C62A C59A C61A 112.5(10)
C53A C59A C61A 108.2(8)
C62A C59A C60A 106.1(10)
C53A C59A C60A 113.8(9)
C61A C59A C60A 101.1(9)
C59A C60A H60A 109.5
C59A C60A H60B 109.5
H60A C60A H60B 109.5
C59A C60A H60C 109.5
H60A C60A H60C 109.5
H60B C60A H60C 109.5
C59A C61A H61A 109.5
C59A C61A H61B 109.5
H61A C61A H61B 109.5
C59A C61A H61C 109.5
H61A C61A H61C 109.5
H61B C61A H61C 109.5
C59A C62A H62A 109.5
C59A C62A H62B 109.5
H62A C62A H62B 109.5
C59A C62A H62C 109.5
H62A C62A H62C 109.5
H62B C62A H62C 109.5
C64A C63A N5A 106.0(7)
C64A C63A C20A 130.8(8)
N5A C63A C20A 123.2(7)
N7A C64A C63A 105.1(8)
N7A C64A H64A 127.5
C63A C64A H64A 127.5
C20B C1B N1B 124.3(8)
C20B C1B C2B 126.7(8)
N1B C1B C2B 109.0(8)
C3B C2B C1B 108.4(8)
C3B C2B H2B 125.8
C1B C2B H2B 125.8
C2B C3B C4B 104.9(8)
C2B C3B H3B 127.5
C4B C3B H3B 127.5
N1B C4B C5B 127.0(8)
N1B C4B C3B 110.9(7)
C5B C4B C3B 122.1(8)
C4B C5B C6B 123.5(8)
C4B C5B C21B 118.2(8)
C6B C5B C21B 118.2(7)
N2B C6B C5B 127.0(8)
N2B C6B C7B 109.0(7)
C5B C6B C7B 124.0(8)
C8B C7B C6B 106.5(8)
C8B C7B H7B 126.8
C6B C7B H7B 126.8
C7B C8B C9B 108.8(7)
C7B C8B H8B 125.6
C9B C8B H8B 125.6
N2B C9B C10B 126.2(8)
N2B C9B C8B 108.6(7)
C10B C9B C8B 125.2(7)
C11B C10B C9B 122.9(8)
C11B C10B C35B 119.5(8)
C9B C10B C35B 117.6(8)
N3B C11B C10B 127.5(8)
N3B C11B C12B 109.0(7)
C10B C11B C12B 123.5(8)
C13B C12B C11B 105.9(7)
C13B C12B H12B 127.1
C11B C12B H12B 127.1
C12B C13B C14B 108.6(8)
C12B C13B H13B 125.7
C14B C13B H13B 125.7
N3B C14B C13B 110.2(7)
N3B C14B C15B 123.7(8)
C13B C14B C15B 126.0(8)
C16B C15B C14B 125.4(9)
C16B C15B C49B 117.6(7)
C14B C15B C49B 116.9(8)
C15B C16B N4B 127.2(8)
C15B C16B C17B 124.9(8)
N4B C16B C17B 107.9(8)
C18B C17B C16B 107.6(8)
C18B C17B H17B 126.2
C16B C17B H17B 126.2
C17B C18B C19B 107.1(8)
C17B C18B H18B 126.4
C19B C18B H18B 126.4
N4B C19B C20B 124.5(8)
N4B C19B C18B 110.4(8)
C20B C19B C18B 125.1(8)
C1B C20B C19B 127.5(8)
C1B C20B C63B 116.2(8)
C19B C20B C63B 116.2(8)
C22B C21B C26B 122.1(9)
C22B C21B C5B 120.7(8)
C26B C21B C5B 117.1(9)
C21B C22B C23B 120.2(9)
C21B C22B H22B 119.9
C23B C22B H22B 119.9
C24B C23B C22B 116.6(9)
C24B C23B C27B 123.4(10)
C22B C23B C27B 120.0(9)
C25B C24B C23B 126.5(10)
C25B C24B H24B 116.8
C23B C24B H24B 116.8
C24B C25B C26B 118.1(8)
C24B C25B C31B 125.1(9)
C26B C25B C31B 116.8(9)
C21B C26B C25B 116.6(9)
C21B C26B H26B 121.7
C25B C26B H26B 121.7
C28B C27B C23B 115.4(9)
C28B C27B C29B 112.3(8)
C23B C27B C29B 108.8(8)
C28B C27B C30B 107.9(8)
C23B C27B C30B 106.0(7)
C29B C27B C30B 105.9(8)
C27B C28B H28D 109.5
C27B C28B H28E 109.5
H28D C28B H28E 109.5
C27B C28B H28F 109.5
H28D C28B H28F 109.5
H28E C28B H28F 109.5
C27B C29B H29D 109.5
C27B C29B H29E 109.5
H29D C29B H29E 109.5
C27B C29B H29F 109.5
H29D C29B H29F 109.5
H29E C29B H29F 109.5
C27B C30B H30D 109.5
C27B C30B H30E 109.5
H30D C30B H30E 109.5
C27B C30B H30F 109.5
H30D C30B H30F 109.5
H30E C30B H30F 109.5
C33B C31B C34B 115.6(10)
C33B C31B C25B 114.2(9)
C34B C31B C25B 111.2(9)
C33B C31B C32B 106.2(10)
C34B C31B C32B 102.9(9)
C25B C31B C32B 105.4(8)
C31B C32B H32D 109.5
C31B C32B H32E 109.5
H32D C32B H32E 109.5
C31B C32B H32F 109.5
H32D C32B H32F 109.5
H32E C32B H32F 109.5
C31B C33B H33A 109.5
C31B C33B H33B 109.5
H33A C33B H33B 109.5
C31B C33B H33C 109.5
H33A C33B H33C 109.5
H33B C33B H33C 109.5
C31B C34B H34A 109.5
C31B C34B H34B 109.5
H34A C34B H34B 109.5
C31B C34B H34C 109.5
H34A C34B H34C 109.5
H34B C34B H34C 109.5
C40B C35B C36B 118.4(8)
C40B C35B C10B 120.7(8)
C36B C35B C10B 120.8(8)
C35B C36B C37B 122.3(8)
C35B C36B H36B 118.9
C37B C36B H36B 118.9
C38B C37B C36B 116.8(8)
C38B C37B C41B 123.5(7)
C36B C37B C41B 119.7(8)
C39B C38B C37B 121.9(8)
C39B C38B H38B 119.1
C37B C38B H38B 119.1
C38B C39B C40B 119.1(9)
C38B C39B C45B 122.4(8)
C40B C39B C45B 118.5(8)
C35B C40B C39B 121.1(9)
C35B C40B H40B 119.5
C39B C40B H40B 119.5
C37B C41B C42B 109.6(7)
C37B C41B C44B 112.2(7)
C42B C41B C44B 108.6(8)
C37B C41B C43B 108.7(7)
C42B C41B C43B 110.2(9)
C44B C41B C43B 107.5(7)
C41B C42B H42A 109.5
C41B C42B H42B 109.5
H42A C42B H42B 109.5
C41B C42B H42C 109.5
H42A C42B H42C 109.5
H42B C42B H42C 109.5
C41B C43B H43D 109.5
C41B C43B H43E 109.5
H43D C43B H43E 109.5
C41B C43B H43F 109.5
H43D C43B H43F 109.5
H43E C43B H43F 109.5
C41B C44B H44A 109.5
C41B C44B H44B 109.5
H44A C44B H44B 109.5
C41B C44B H44C 109.5
H44A C44B H44C 109.5
H44B C44B H44C 109.5
C46B C45B C47B 107.4(7)
C46B C45B C48B 114.0(8)
C47B C45B C48B 106.0(9)
C46B C45B C39B 112.8(8)
C47B C45B C39B 111.0(7)
C48B C45B C39B 105.6(7)
C45B C46B H46A 109.5
C45B C46B H46B 109.5
H46A C46B H46B 109.5
C45B C46B H46C 109.5
H46A C46B H46C 109.5
H46B C46B H46C 109.5
C45B C47B H47D 109.5
C45B C47B H47E 109.5
H47D C47B H47E 109.5
C45B C47B H47F 109.5
H47D C47B H47F 109.5
H47E C47B H47F 109.5
C45B C48B H48D 109.5
C45B C48B H48E 109.5
H48D C48B H48E 109.5
C45B C48B H48F 109.5
H48D C48B H48F 109.5
H48E C48B H48F 109.5
C50B C49B C54B 122.0(9)
C50B C49B C15B 120.1(9)
C54B C49B C15B 117.8(9)
C49B C50B C51B 118.2(10)
C49B C50B H50B 120.9
C51B C50B H50B 120.9
C50B C51B C52B 120.4(9)
C50B C51B C55B 118.0(9)
C52B C51B C55B 121.5(9)
C53B C52B C51B 122.3(9)
C53B C52B H52B 118.8
C51B C52B H52B 118.8
C52B C53B C54B 115.9(9)
C52B C53B C59B 122.7(9)
C54B C53B C59B 121.3(9)
C49B C54B C53B 121.2(9)
C49B C54B H54B 119.4
C53B C54B H54B 119.4
C58B C55B C56B 111.4(11)
C58B C55B C57B 107.9(10)
C56B C55B C57B 112.0(9)
C58B C55B C51B 106.1(8)
C56B C55B C51B 109.8(8)
C57B C55B C51B 109.5(10)
C55B C56B H56D 109.5
C55B C56B H56E 109.5
H56D C56B H56E 109.5
C55B C56B H56F 109.5
H56D C56B H56F 109.5
H56E C56B H56F 109.5
C55B C57B H57A 109.5
C55B C57B H57B 109.5
H57A C57B H57B 109.5
C55B C57B H57C 109.5
H57A C57B H57C 109.5
H57B C57B H57C 109.5
C55B C58B H58D 109.5
C55B C58B H58E 109.5
H58D C58B H58E 109.5
C55B C58B H58F 109.5
H58D C58B H58F 109.5
H58E C58B H58F 109.5
C61B C59B C62B 117.1(11)
C61B C59B C53B 108.5(10)
C62B C59B C53B 111.0(10)
C61B C59B C60B 106.1(11)
C62B C59B C60B 107.7(10)
C53B C59B C60B 105.7(8)
C59B C60B H60D 109.5
C59B C60B H60E 109.5
H60D C60B H60E 109.5
C59B C60B H60F 109.5
H60D C60B H60F 109.5
H60E C60B H60F 109.5
C59B C61B H61D 109.5
C59B C61B H61E 109.5
H61D C61B H61E 109.5
C59B C61B H61F 109.5
H61D C61B H61F 109.5
H61E C61B H61F 109.5
C59B C62B H62D 109.5
C59B C62B H62E 109.5
H62D C62B H62E 109.5
C59B C62B H62F 109.5
H62D C62B H62F 109.5
H62E C62B H62F 109.5
N5B C63B C64B 108.6(7)
N5B C63B C20B 122.6(7)
C64B C63B C20B 128.7(8)
N7B C64B C63B 104.4(8)
N7B C64B H64B 127.8
C63B C64B H64B 127.8
N1S C1S C2S 177.0(14)
C1S C2S H2S1 109.5
C1S C2S H2S2 109.5
H2S1 C2S H2S2 109.5
C1S C2S H2S3 109.5
H2S1 C2S H2S3 109.5
H2S2 C2S H2S3 109.5
N2S C3S C4S 169.8(10)
C3S C4S H4S1 109.5
C3S C4S H4S2 109.5
H4S1 C4S H4S2 109.5
C3S C4S H4S3 109.5
H4S1 C4S H4S3 109.5
H4S2 C4S H4S3 109.5
N3S C5S C6S 175.8(15)
C5S C6S H6S1 109.5
C5S C6S H6S2 109.5
H6S1 C6S H6S2 109.5
C5S C6S H6S3 109.5
H6S1 C6S H6S3 109.5
H6S2 C6S H6S3 109.5
N4S C7S C8S 173.1(17)
C7S C8S H8S1 109.5
C7S C8S H8S2 109.5
H8S1 C8S H8S2 109.5
C7S C8S H8S3 109.5
H8S1 C8S H8S3 109.5
H8S2 C8S H8S3 109.5
N5S C9S C10S 166(2)
C9S C10S H10A 109.5
C9S C10S H10B 109.5
H10A C10S H10B 109.5
C9S C10S H10C 109.5
H10A C10S H10C 109.5
H10B C10S H10C 109.5
C2T C1T C6T 120.0
C2T C1T H1T 120.0
C6T C1T H1T 120.0
C1T C2T C3T 120.0
C1T C2T H2T 120.0
C3T C2T H2T 120.0
C2T C3T C4T 120.0
C2T C3T H3T 120.0
C4T C3T H3T 120.0
C5T C4T C3T 120.0
C5T C4T H4T 120.0
C3T C4T H4T 120.0
C4T C5T C6T 120.0
C4T C5T H5T 120.0
C6T C5T H5T 120.0
C5T C6T C1T 120.0
C5T C6T H6T 120.0
C1T C6T H6T 120.0
N6S C11S C12S 169.0(18)
N7S C13S C14S 165(3)
C13S C14S H14A 109.5
C13S C14S H14B 109.5
H14A C14S H14B 109.5
C13S C14S H14C 109.5
H14A C14S H14C 109.5
H14B C14S H14C 109.5
N8S C15S C16S 176.2(17)
C15S C16S H16A 109.5
C15S C16S H16B 109.5
H16A C16S H16B 109.5
C15S C16S H16C 109.5
H16A C16S H16C 109.5
H16B C16S H16C 109.5
C2A C17S C4A 109.5(8)
C2A C17S H17S 125.3
C4A C17S H17S 125.3
C8T C7T C12T 120.0(13)
C8T C7T H7T 120.0
C12T C7T H7T 120.0
C7T C8T C9T 128.2(13)
C7T C8T H8T 115.9
C9T C8T H8T 115.9
C8T C9T C10T 114.7(11)
C8T C9T H9T 122.7
C10T C9T H9T 122.7
C9T C10T C11T 120.0(12)
C9T C10T H10T 120.0
C11T C10T H10T 120.0
C10T C11T C12T 120.1(12)
C10T C11T H11T 119.9
C12T C11T H11T 119.9
C7T C12T C11T 116.6(12)
C7T C12T H12T 121.7
C11T C12T H12T 121.7
C14T C13T C18T 120.0
C14T C13T H13T 120.0
C18T C13T H13T 120.0
C15T C14T C13T 120.0
C15T C14T H14T 120.0
C13T C14T H14T 120.0
C14T C15T C16T 120.0
C14T C15T H15T 120.0
C16T C15T H15T 120.0
C17T C16T C15T 120.0
C17T C16T H16T 120.0
C15T C16T H16T 120.0
C16T C17T C18T 120.0
C16T C17T H17T 120.0
C18T C17T H17T 120.0
C17T C18T C13T 120.0
C17T C18T H18T 120.0
C13T C18T H18T 120.0
C20T C19T C24T 118.5(16)
C20T C19T H19T 120.7
C24T C19T H19T 120.7
C19T C20T C21T 118.1(14)
C19T C20T H20T 121.0
C21T C20T H20T 121.0
C22T C21T C20T 123.0(14)
C22T C21T H21T 118.5
C20T C21T H21T 118.5
C21T C22T C23T 119.0(14)
C21T C22T H22T 120.5
C23T C22T H22T 120.5
C24T C23T C22T 113.0(12)
C24T C23T H23T 123.5
C22T C23T H23T 123.5
C23T C24T C19T 125.9(16)
C23T C24T H24T 117.1
C19T C24T H24T 117.1
C1A N1A C4A 105.1(7)
C1A N1A Zn1 127.9(6)
C4A N1A Zn1 126.7(6)
C9A N2A C6A 107.0(7)
C9A N2A Zn1 125.5(5)
C6A N2A Zn1 126.5(5)
C14A N3A C11A 107.0(8)
C14A N3A Zn1 124.8(5)
C11A N3A Zn1 127.0(6)
C16A N4A C19A 105.8(7)
C16A N4A Zn1 127.0(5)
C19A N4A Zn1 126.5(6)
N6A N5A C63A 109.3(8)
N6A N5A Zn2 119.2(6)
C63A N5A Zn2 131.4(6)
N5A N6A N7A 106.8(7)
N6A N7A C64A 112.8(8)
N6A N7A H7A1 123.6
C64A N7A H7A1 123.6
C4B N1B C1B 106.7(7)
C4B N1B Zn2 125.9(6)
C1B N1B Zn2 127.0(6)
C6B N2B C9B 107.2(7)
C6B N2B Zn2 125.1(6)
C9B N2B Zn2 126.8(6)
C11B N3B C14B 106.1(7)
C11B N3B Zn2 125.9(6)
C14B N3B Zn2 126.3(6)
C19B N4B C16B 106.9(7)
C19B N4B Zn2 127.3(6)
C16B N4B Zn2 124.8(6)
C63B N5B N6B 109.5(7)
C63B N5B Zn1 134.5(5)
N6B N5B Zn1 115.9(5)
N5B N6B N7B 105.4(6)
C64B N7B N6B 112.1(7)
C64B N7B H7B1 124.0
N6B N7B H7B1 124.0
N4A Zn1 N1A 88.3(3)
N4A Zn1 N2A 159.7(3)
N1A Zn1 N2A 87.9(2)
N4A Zn1 N3A 88.2(3)
N1A Zn1 N3A 160.4(3)
N2A Zn1 N3A 88.7(3)
N4A Zn1 N5B 105.1(3)
N1A Zn1 N5B 103.0(3)
N2A Zn1 N5B 95.3(3)
N3A Zn1 N5B 96.6(3)
N2B Zn2 N1B 88.5(3)
N2B Zn2 N3B 87.8(3)
N1B Zn2 N3B 158.5(3)
N2B Zn2 N4B 157.6(3)
N1B Zn2 N4B 87.4(3)
N3B Zn2 N4B 88.0(3)
N2B Zn2 N5A 95.6(3)
N1B Zn2 N5A 105.7(3)
N3B Zn2 N5A 95.8(3)
N4B Zn2 N5A 106.6(3)

loop_
_geom_bond_atom_site_label_1
_geom_bond_atom_site_label_2
_geom_bond_distance
C30A C27A 1.439(12)
C30A H30A 0.9800
C30A H30B 0.9800
C30A H30C 0.9800
C28A C27A 1.627(13)
C28A H28A 0.9800
C28A H28B 0.9800
C28A H28C 0.9800
C29A C27A 1.422(11)
C29A H29A 0.9800
C29A H29B 0.9800
C29A H29C 0.9800
C1A N1A 1.354(10)
C1A C20A 1.426(12)
C1A C2A 1.470(12)
C2A C17S 1.331(12)
C2A H2A 0.9500
C4A C5A 1.396(12)
C4A N1A 1.419(11)
C4A C17S 1.440(12)
C5A C6A 1.378(12)
C5A C21A 1.483(12)
C6A N2A 1.388(11)
C6A C7A 1.431(11)
C7A C8A 1.381(12)
C7A H7A 0.9500
C8A C9A 1.455(12)
C8A H8A 0.9500
C9A N2A 1.374(10)
C9A C10A 1.382(12)
C10A C11A 1.419(12)
C10A C35A 1.528(10)
C11A N3A 1.372(9)
C11A C12A 1.377(13)
C12A C13A 1.383(13)
C12A H12A 0.9500
C13A C14A 1.430(12)
C13A H13A 0.9500
C14A N3A 1.345(12)
C14A C15A 1.381(12)
C15A C16A 1.435(11)
C15A C49A 1.479(13)
C16A N4A 1.339(11)
C16A C17A 1.464(11)
C17A C18A 1.337(13)
C17A H17A 0.9500
C18A C19A 1.476(12)
C18A H18A 0.9500
C19A C20A 1.380(13)
C19A N4A 1.387(10)
C20A C63A 1.451(11)
C21A C26A 1.383(12)
C21A C22A 1.395(12)
C22A C23A 1.385(12)
C22A H22A 0.9500
C23A C24A 1.443(13)
C23A C27A 1.507(14)
C24A C25A 1.461(13)
C24A H24A 0.9500
C25A C26A 1.291(13)
C25A C31A 1.522(13)
C26A H26A 0.9500
C31A C33A 1.350(13)
C31A C34A 1.529(14)
C31A C32A 1.611(15)
C32A H32A 0.9800
C32A H32B 0.9800
C32A H32C 0.9800
C33A H33D 0.9800
C33A H33E 0.9800
C33A H33F 0.9800
C34A H34D 0.9800
C34A H34E 0.9800
C34A H34F 0.9800
C35A C40A 1.378(12)
C35A C36A 1.401(12)
C36A C37A 1.360(11)
C36A H36A 0.9500
C37A C38A 1.397(12)
C37A C41A 1.578(12)
C38A C39A 1.391(13)
C38A H38A 0.9500
C39A C40A 1.402(10)
C39A C45A 1.493(13)
C40A H40A 0.9500
C41A C44A 1.522(12)
C41A C42A 1.542(13)
C41A C43A 1.547(12)
C42A H42D 0.9800
C42A H42E 0.9800
C42A H42F 0.9800
C43A H43A 0.9800
C43A H43B 0.9800
C43A H43C 0.9800
C44A H44D 0.9800
C44A H44E 0.9800
C44A H44F 0.9800
C45A C47A 1.407(14)
C45A C46A 1.439(14)
C45A C48A 1.535(9)
C46A H46D 0.9800
C46A H46E 0.9800
C46A H46F 0.9800
C47A H47A 0.9800
C47A H47B 0.9800
C47A H47C 0.9800
C48A H48A 0.9800
C48A H48B 0.9800
C48A H48C 0.9800
C49A C54A 1.386(13)
C49A C50A 1.426(12)
C50A C51A 1.406(13)
C50A H50A 0.9500
C51A C52A 1.398(14)
C51A C55A 1.482(15)
C52A C53A 1.388(13)
C52A H52A 0.9500
C53A C54A 1.384(14)
C53A C59A 1.496(15)
C54A H54A 0.9500
C55A C58A 1.520(14)
C55A C56A 1.592(16)
C55A C57A 1.609(16)
C56A H56A 0.9800
C56A H56B 0.9800
C56A H56C 0.9800
C57A H57D 0.9800
C57A H57E 0.9800
C57A H57F 0.9800
C58A H58A 0.9800
C58A H58B 0.9800
C58A H58C 0.9800
C59A C62A 1.460(9)
C59A C61A 1.532(14)
C59A C60A 1.567(14)
C60A H60A 0.9800
C60A H60B 0.9800
C60A H60C 0.9800
C61A H61A 0.9800
C61A H61B 0.9800
C61A H61C 0.9800
C62A H62A 0.9800
C62A H62B 0.9800
C62A H62C 0.9800
C63A C64A 1.358(12)
C63A N5A 1.419(10)
C64A N7A 1.351(12)
C64A H64A 0.9500
C1B C20B 1.365(12)
C1B N1B 1.389(10)
C1B C2B 1.408(13)
C2B C3B 1.359(13)
C2B H2B 0.9500
C3B C4B 1.450(11)
C3B H3B 0.9500
C4B N1B 1.327(11)
C4B C5B 1.401(11)
C5B C6B 1.421(11)
C5B C21B 1.514(12)
C6B N2B 1.340(11)
C6B C7B 1.469(11)
C7B C8B 1.307(13)
C7B H7B 0.9500
C8B C9B 1.429(12)
C8B H8B 0.9500
C9B N2B 1.374(10)
C9B C10B 1.422(12)
C10B C11B 1.407(12)
C10B C35B 1.440(12)
C11B N3B 1.369(10)
C11B C12B 1.495(11)
C12B C13B 1.331(12)
C12B H12B 0.9500
C13B C14B 1.428(12)
C13B H13B 0.9500
C14B N3B 1.383(11)
C14B C15B 1.442(12)
C15B C16B 1.361(12)
C15B C49B 1.506(12)
C16B N4B 1.394(11)
C16B C17B 1.438(12)
C17B C18B 1.350(13)
C17B H17B 0.9500
C18B C19B 1.421(12)
C18B H18B 0.9500
C19B N4B 1.348(10)
C19B C20B 1.407(12)
C20B C63B 1.523(10)
C21B C22B 1.377(13)
C21B C26B 1.391(12)
C22B C23B 1.409(13)
C22B H22B 0.9500
C23B C24B 1.357(13)
C23B C27B 1.545(14)
C24B C25B 1.324(14)
C24B H24B 0.9500
C25B C26B 1.462(12)
C25B C31B 1.564(12)
C26B H26B 0.9500
C27B C28B 1.530(12)
C27B C29B 1.575(12)
C27B C30B 1.627(11)
C28B H28D 0.9800
C28B H28E 0.9800
C28B H28F 0.9800
C29B H29D 0.9800
C29B H29E 0.9800
C29B H29F 0.9800
C30B H30D 0.9800
C30B H30E 0.9800
C30B H30F 0.9800
C31B C33B 1.421(14)
C31B C34B 1.489(14)
C31B C32B 1.669(15)
C32B H32D 0.9800
C32B H32E 0.9800
C32B H32F 0.9800
C33B H33A 0.9800
C33B H33B 0.9800
C33B H33C 0.9800
C34B H34A 0.9800
C34B H34B 0.9800
C34B H34C 0.9800
C35B C40B 1.392(13)
C35B C36B 1.399(12)
C36B C37B 1.423(11)
C36B H36B 0.9500
C37B C38B 1.405(12)
C37B C41B 1.505(13)
C38B C39B 1.396(13)
C38B H38B 0.9500
C39B C40B 1.404(12)
C39B C45B 1.587(13)
C40B H40B 0.9500
C41B C42B 1.513(13)
C41B C44B 1.512(11)
C41B C43B 1.565(13)
C42B H42A 0.9800
C42B H42B 0.9800
C42B H42C 0.9800
C43B H43D 0.9800
C43B H43E 0.9800
C43B H43F 0.9800
C44B H44A 0.9800
C44B H44B 0.9800
C44B H44C 0.9800
C45B C46B 1.533(12)
C45B C47B 1.555(10)
C45B C48B 1.582(15)
C46B H46A 0.9800
C46B H46B 0.9800
C46B H46C 0.9800
C47B H47D 0.9800
C47B H47E 0.9800
C47B H47F 0.9800
C48B H48D 0.9800
C48B H48E 0.9800
C48B H48F 0.9800
C49B C50B 1.349(14)
C49B C54B 1.383(14)
C50B C51B 1.386(14)
C50B H50B 0.9500
C51B C52B 1.390(14)
C51B C55B 1.596(13)
C52B C53B 1.376(14)
C52B H52B 0.9500
C53B C54B 1.408(12)
C53B C59B 1.576(14)
C54B H54B 0.9500
C55B C58B 1.462(16)
C55B C56B 1.474(14)
C55B C57B 1.549(17)
C56B H56D 0.9800
C56B H56E 0.9800
C56B H56F 0.9800
C57B H57A 0.9800
C57B H57B 0.9800
C57B H57C 0.9800
C58B H58D 0.9800
C58B H58E 0.9800
C58B H58F 0.9800
C59B C61B 1.471(16)
C59B C62B 1.477(16)
C59B C60B 1.623(14)
C60B H60D 0.9800
C60B H60E 0.9800
C60B H60F 0.9800
C61B H61D 0.9800
C61B H61E 0.9800
C61B H61F 0.9800
C62B H62D 0.9800
C62B H62E 0.9800
C62B H62F 0.9800
C63B N5B 1.319(10)
C63B C64B 1.370(13)
C64B N7B 1.323(11)
C64B H64B 0.9500
C1S N1S 1.125(14)
C1S C2S 1.445(17)
C2S H2S1 0.9800
C2S H2S2 0.9800
C2S H2S3 0.9800
C3S N2S 1.047(10)
C3S C4S 1.513(12)
C4S H4S1 0.9800
C4S H4S2 0.9800
C4S H4S3 0.9800
C5S N3S 1.140(15)
C5S C6S 1.477(15)
C6S H6S1 0.9800
C6S H6S2 0.9800
C6S H6S3 0.9800
C7S N4S 1.098(18)
C7S C8S 1.461(19)
C8S H8S1 0.9800
C8S H8S2 0.9800
C8S H8S3 0.9800
C9S N5S 1.097(16)
C9S C10S 1.385(14)
C10S H10A 0.9800
C10S H10B 0.9800
C10S H10C 0.9800
C1T C2T 1.3900
C1T C6T 1.3900
C1T H1T 0.9500
C2T C3T 1.3900
C2T H2T 0.9500
C3T C4T 1.3900
C3T H3T 0.9500
C4T C5T 1.3900
C4T H4T 0.9500
C5T C6T 1.3900
C5T H5T 0.9500
C6T H6T 0.9500
C11S N6S 1.076(9)
C11S C12S 1.461(10)
C13S N7S 1.113(9)
C13S C14S 1.462(19)
C14S H14A 0.9800
C14S H14B 0.9800
C14S H14C 0.9800
C15S N8S 1.070(15)
C15S C16S 1.415(17)
C16S H16A 0.9800
C16S H16B 0.9800
C16S H16C 0.9800
C17S H17S 0.9500
C7T C8T 1.256(16)
C7T C12T 1.396(16)
C7T H7T 0.9500
C8T C9T 1.373(17)
C8T H8T 0.9500
C9T C10T 1.392(16)
C9T H9T 0.9500
C10T C11T 1.403(16)
C10T H10T 0.9500
C11T C12T 1.415(17)
C11T H11T 0.9500
C12T H12T 0.9500
C13T C14T 1.3900
C13T C18T 1.3900
C13T H13T 0.9500
C14T C15T 1.3900
C14T H14T 0.9500
C15T C16T 1.3900
C15T H15T 0.9500
C16T C17T 1.3900
C16T H16T 0.9500
C17T C18T 1.3900
C17T H17T 0.9500
C18T H18T 0.9500
C19T C20T 1.35(2)
C19T C24T 1.37(2)
C19T H19T 0.9500
C20T C21T 1.37(2)
C20T H20T 0.9500
C21T C22T 1.337(18)
C21T H21T 0.9500
C22T C23T 1.45(2)
C22T H22T 0.9500
C23T C24T 1.35(2)
C23T H23T 0.9500
C24T H24T 0.9500
N1A Zn1 2.068(7)
N2A Zn1 2.074(7)
N3A Zn1 2.081(7)
N4A Zn1 2.050(7)
N5A N6A 1.298(9)
N5A Zn2 2.111(8)
N6A N7A 1.320(10)
N7A H7A1 0.8800
N1B Zn2 2.075(7)
N2B Zn2 2.070(7)
N3B Zn2 2.083(7)
N4B Zn2 2.083(8)
N5B N6B 1.332(9)
N5B Zn1 2.151(6)
N6B N7B 1.333(10)
N7B H7B1 0.8800
